data_7712922
loop_
_publ_author_name
'Taha, Mohammad'
'Tshuva, Edit Y.'

_publ_section_title
;
 Phenolato Ti(IV) Hexacoordinate Complexes as Anticancer Chemotherapy:
 Enhancement of Solubility, Hydrolytic Stability, and Cytotoxicity
;
_journal_name_full 'Dalton Transactions'
_journal_paper_doi 10.1039/D3DT00984J
_journal_year 2023
_chemical_absolute_configuration ad
_chemical_formula_moiety 'C22 H26 Br2 N2 O4 Ti, C H4 O'
_chemical_formula_sum 'C23 H30 Br2 N2 O5 Ti'
_chemical_formula_weight 622.21
_space_group_crystal_system monoclinic
_space_group_IT_number 4
_space_group_name_Hall 'P 2yb'
_space_group_name_H-M_alt 'P 1 21 1'
_atom_sites_solution_hydrogens geom
_atom_sites_solution_primary dual
_audit_creation_date 2022-05-18
_audit_creation_method
;
Olex2 1.5
(compiled 2021.12.09 svn.r5202d8cf for OlexSys, GUI svn.r6439)
;
_audit_update_record
;
2022-05-18 deposited with the CCDC.	2023-05-03 downloaded from the CCDC.
;
_cell_angle_alpha 90
_cell_angle_beta 97.8428(13)
_cell_angle_gamma 90
_cell_formula_units_Z 8
_cell_length_a 16.9779(2)
_cell_length_b 12.62848(15)
_cell_length_c 23.5892(4)
_cell_measurement_reflns_used 35278
_cell_measurement_temperature 200.00(10)
_cell_measurement_theta_max 29.2630
_cell_measurement_theta_min 2.2550
_cell_volume 5010.34(12)
_computing_cell_refinement 'CrysAlisPro 1.171.42.55a (Rigaku OD, 2022)'
_computing_data_collection 'CrysAlisPro 1.171.42.55a (Rigaku OD, 2022)'
_computing_data_reduction 'CrysAlisPro 1.171.42.55a (Rigaku OD, 2022)'
_computing_molecular_graphics 'Olex2 1.5 (Dolomanov et al., 2009)'
_computing_publication_material 'Olex2 1.5 (Dolomanov et al., 2009)'
_computing_structure_refinement 'SHELXL 2018/3 (Sheldrick, 2015)'
_computing_structure_solution 'SHELXT  (Sheldrick, 2015)'
_diffrn_ambient_environment N~2~
_diffrn_ambient_temperature 200.00(10)
_diffrn_detector 'Hybrid Pixel Array Detector'
_diffrn_detector_area_resol_mean 10.0000
_diffrn_detector_type HyPix
_diffrn_measured_fraction_theta_full 0.999
_diffrn_measured_fraction_theta_max 0.847
_diffrn_measurement_details
;
List of Runs (angles in degrees, time in seconds):

  # Type    Start    End  Width  t~exp~   \w     \q     \k     \f   Frames
#--------------------------------------------------------------------------
  1  \w    -58.00 -31.00   0.50   95.00    --    8.48 -10.00-119.00   54
  2  \w    -22.00  71.00   0.50   95.00    --   -9.57  10.00  53.00  186
  3  \w    -90.00 -41.00   0.50   95.00    --   -9.57 -10.00-119.00   98
  4  \w    -58.00  37.00   0.50   95.00    --    8.48 -77.00 150.00  190
  5  \w    -12.00  85.00   0.50   95.00    --    8.48  37.00 150.00  194
  6  \w    -23.00  48.00   0.50   95.00    --    8.48 -99.00-150.00  142
  7  \w     -5.00  22.00   0.50   95.00    --   -9.57 -99.00 120.00   54
;
_diffrn_measurement_device 'four-circle diffractometer'
_diffrn_measurement_device_type 'XtaLAB Synergy, Single source at offset/far, HyPix'
_diffrn_measurement_method '\w scans'
_diffrn_orient_matrix_type 'CrysAlisPro convention (1999,Acta A55,543-557)'
_diffrn_orient_matrix_UB_11 -0.0247166000
_diffrn_orient_matrix_UB_12 -0.0062496000
_diffrn_orient_matrix_UB_13 -0.0265556000
_diffrn_orient_matrix_UB_21 -0.0341696000
_diffrn_orient_matrix_UB_22 0.0035071000
_diffrn_orient_matrix_UB_23 0.0141647000
_diffrn_orient_matrix_UB_31 -0.0006361000
_diffrn_orient_matrix_UB_32 0.0557156000
_diffrn_orient_matrix_UB_33 -0.0038766000
_diffrn_radiation_monochromator mirror
_diffrn_radiation_probe x-ray
_diffrn_radiation_type 'Mo K\a'
_diffrn_radiation_wavelength 0.71073
_diffrn_reflns_av_R_equivalents 0.0262
_diffrn_reflns_av_unetI/netI 0.0406
_diffrn_reflns_Laue_measured_fraction_full 0.999
_diffrn_reflns_Laue_measured_fraction_max 0.847
_diffrn_reflns_limit_h_max 23
_diffrn_reflns_limit_h_min -23
_diffrn_reflns_limit_k_max 16
_diffrn_reflns_limit_k_min -16
_diffrn_reflns_limit_l_max 32
_diffrn_reflns_limit_l_min -30
_diffrn_reflns_number 69225
_diffrn_reflns_point_group_measured_fraction_full 0.993
_diffrn_reflns_point_group_measured_fraction_max 0.797
_diffrn_reflns_theta_full 25.242
_diffrn_reflns_theta_max 30.620
_diffrn_reflns_theta_min 1.982
_diffrn_source 'micro-focus sealed X-ray tube'
_diffrn_source_type 'PhotonJet (Mo) X-ray Source'
_exptl_absorpt_coefficient_mu 3.568
_exptl_absorpt_correction_T_max 1.000
_exptl_absorpt_correction_T_min 0.557
_exptl_absorpt_correction_type gaussian
_exptl_absorpt_process_details
;
CrysAlisPro 1.171.42.55a (Rigaku Oxford Diffraction, 2022)
Numerical absorption correction based on gaussian integration over
a multifaceted crystal model
Empirical absorption correction using spherical harmonics,
implemented in SCALE3 ABSPACK scaling algorithm.
;
_exptl_crystal_colour colourless
_exptl_crystal_colour_primary colourless
_exptl_crystal_density_diffrn 1.650
_exptl_crystal_description plate
_exptl_crystal_F_000 2512
_exptl_crystal_size_max 0.298
_exptl_crystal_size_mid 0.109
_exptl_crystal_size_min 0.071
_refine_diff_density_max 1.093
_refine_diff_density_min -0.658
_refine_diff_density_rms 0.070
_refine_ls_abs_structure_details
;
 Flack x determined using 7824 quotients [(I+)-(I-)]/[(I+)+(I-)]
 (Parsons, Flack and Wagner, Acta Cryst. B69 (2013) 249-259).
;
_refine_ls_abs_structure_Flack -0.008(3)
_refine_ls_extinction_method none
_refine_ls_goodness_of_fit_ref 1.009
_refine_ls_hydrogen_treatment constr
_refine_ls_matrix_type full
_refine_ls_number_parameters 1221
_refine_ls_number_reflns 24633
_refine_ls_number_restraints 1
_refine_ls_restrained_S_all 1.009
_refine_ls_R_factor_all 0.0520
_refine_ls_R_factor_gt 0.0362
_refine_ls_shift/su_max 0.001
_refine_ls_shift/su_mean 0.000
_refine_ls_structure_factor_coef Fsqd
_refine_ls_weighting_details 'w=1/[\s^2^(Fo^2^)+(0.0445P)^2^] where P=(Fo^2^+2Fc^2^)/3'
_refine_ls_weighting_scheme calc
_refine_ls_wR_factor_gt 0.0718
_refine_ls_wR_factor_ref 0.0755
_reflns_Friedel_coverage 0.808
_reflns_Friedel_fraction_full 0.987
_reflns_Friedel_fraction_max 0.743
_reflns_number_gt 20146
_reflns_number_total 24633
_reflns_threshold_expression 'I > 2\s(I)'
_cod_data_source_file d3dt00984j2.cif
_cod_data_source_block mohammadt4d
_cod_database_code 7712922
_shelx_shelxl_version_number 2018/3
_chemical_oxdiff_formula C23H30Br2N2O5Ti
_chemical_oxdiff_usercomment L5Ti
_shelx_space_group_comment
;
The symmetry employed for this shelxl refinement is uniquely defined
by the following loop, which should always be used as a source of
symmetry information in preference to the above space-group names.
They are only intended as comments.
;
_shelx_estimated_absorpt_t_max 0.786
_shelx_estimated_absorpt_t_min 0.416
_olex2_refinement_description
;
1. Fixed Uiso
 At 1.2 times of:
  All C(H) groups, All C(H,H) groups
 At 1.5 times of:
  All C(H,H,H) groups, All O(H) groups
2. Others
 Fixed Sof: O4MB(0.3) H4MB(0.3) C4MB(0.3) H4MA(0.3) H4MC(0.3) H4MD(0.3)
 O4MA(0.7) H4ME(0.7) C4MA(0.7) H4MF(0.7) H4MG(0.7) H4MH(0.7)
3.a Secondary CH2 refined with riding coordinates:
 C8(H8A,H8B), C9(H9A,H9B), C10(H10A,H10B), C11(H11A,H11B), C12(H12A,H12B),
 C13(H13A,H13B), C14(H14A,H14B), C15(H15A,H15B), C30(H30A,H30B), C31(H31A,H31B),
  C32(H32A,H32B), C33(H33A,H33B), C34(H34A,H34B), C35(H35A,H35B), C36(H36A,
 H36B), C37(H37A,H37B), C52(H52A,H52B), C53(H53A,H53B), C54(H54A,H54B),
 C55(H55A,H55B), C56(H56A,H56B), C57(H57A,H57B), C58(H58A,H58B), C59(H59A,H59B),
  C74(H74A,H74B), C75(H75A,H75B), C76(H76A,H76B), C77(H77A,H77B), C78(H78A,
 H78B), C79(H79A,H79B), C80(H80A,H80B), C81(H81A,H81B)
3.b Aromatic/amide H refined with riding coordinates:
 C3(H3), C5(H5), C19(H19), C21(H21), C25(H25), C27(H27), C41(H41), C43(H43),
 C47(H47), C49(H49), C63(H63), C65(H65), C69(H69), C71(H71), C85(H85), C87(H87)
3.c Tetrahedral OH refined with riding coordinates:
 O1M(H1M), O2M(H2M), O4MB(H4MB), O4MA(H4ME)
3.d Idealised Me refined as rotating group:
 C7(H7A,H7B,H7C), C22(H22A,H22B,H22C), C29(H29A,H29B,H29C), C44(H44A,H44B,
 H44C), C51(H51A,H51B,H51C), C66(H66A,H66B,H66C), C73(H73A,H73B,H73C), C88(H88A,
 H88B,H88C), C1M(H1MA,H1MB,H1MC), C2M(H2MA,H2MB,H2MC), C3M(H3MA,H3MB,H3MC),
 C4MB(H4MA,H4MC,H4MD), C4MA(H4MF,H4MG,H4MH)
3.e Idealised tetrahedral OH refined as rotating group:
 O3M(H3M)
;
_olex2_submission_special_instructions 'No special instructions were received'
_oxdiff_exptl_absorpt_empirical_details
;
Empirical correction (ABSPACK) includes:
- Absorption correction using spherical harmonics
- Frame scaling
;
_oxdiff_exptl_absorpt_empirical_full_max 1.336
_oxdiff_exptl_absorpt_empirical_full_min 0.851

loop_
_space_group_symop_operation_xyz
'x, y, z'
'-x, y+1/2, -z'

loop_
_atom_site_label
_atom_site_type_symbol
_atom_site_fract_x
_atom_site_fract_y
_atom_site_fract_z
_atom_site_U_iso_or_equiv
_atom_site_adp_type
_atom_site_occupancy
_atom_site_site_symmetry_order
_atom_site_calc_flag
_atom_site_refinement_flags_posn
_atom_site_refinement_flags_adp
_atom_site_refinement_flags_occupancy
_atom_site_disorder_assembly
_atom_site_disorder_group
Br1 Br 0.97241(3) 0.77576(4) 0.87858(2) 0.04867(13) Uani 1 1 d . . . . .
Br2 Br 0.85119(3) 0.73904(4) 0.63626(3) 0.05130(14) Uani 1 1 d . . . . .
Ti1 Ti 0.85862(4) 0.47488(6) 0.77862(3) 0.02637(16) Uani 1 1 d . . . . .
O1 O 0.91846(18) 0.5615(2) 0.83215(13) 0.0349(7) Uani 1 1 d . . . . .
O2 O 0.94864(17) 0.4069(2) 0.75852(12) 0.0328(7) Uani 1 1 d . . . . .
O3 O 0.75894(17) 0.4907(2) 0.80449(13) 0.0333(7) Uani 1 1 d . . . . .
O4 O 0.82633(19) 0.5541(2) 0.71264(13) 0.0358(7) Uani 1 1 d . . . . .
N1 N 0.8648(2) 0.3567(3) 0.85055(15) 0.0309(8) Uani 1 1 d . . . . .
N2 N 0.8061(2) 0.3342(3) 0.72981(14) 0.0283(7) Uani 1 1 d . . . . .
C1 C 0.9636(2) 0.5512(4) 0.88310(19) 0.0313(9) Uani 1 1 d . . . . .
C2 C 0.9960(3) 0.6407(4) 0.9122(2) 0.0370(11) Uani 1 1 d . . . . .
C3 C 1.0433(3) 0.6337(4) 0.9644(2) 0.0448(12) Uani 1 1 d . . . . .
H3 H 1.064675 0.696402 0.982699 0.054 Uiso 1 1 calc R U . . .
C4 C 1.0600(3) 0.5367(5) 0.9905(2) 0.0471(13) Uani 1 1 d . . . . .
C5 C 1.0260(3) 0.4471(4) 0.9628(2) 0.0437(12) Uani 1 1 d . . . . .
H5 H 1.035737 0.379959 0.980462 0.052 Uiso 1 1 calc R U . . .
C6 C 0.9782(3) 0.4527(4) 0.9097(2) 0.0353(10) Uani 1 1 d . . . . .
C7 C 1.1131(3) 0.5277(6) 1.0476(2) 0.0646(17) Uani 1 1 d . . . . .
H7A H 1.159883 0.573151 1.047279 0.097 Uiso 1 1 calc R U . . .
H7B H 1.130252 0.454054 1.053911 0.097 Uiso 1 1 calc R U . . .
H7C H 1.083592 0.550199 1.078422 0.097 Uiso 1 1 calc R U . . .
C8 C 0.9471(3) 0.3501(3) 0.88202(19) 0.0350(10) Uani 1 1 d . . . . .
H8A H 0.983410 0.326912 0.855003 0.042 Uiso 1 1 calc R U . . .
H8B H 0.948093 0.295161 0.912067 0.042 Uiso 1 1 calc R U . . .
C9 C 0.8080(3) 0.3946(4) 0.88874(19) 0.0377(11) Uani 1 1 d . . . . .
H9A H 0.834890 0.446053 0.916595 0.045 Uiso 1 1 calc R U . . .
H9B H 0.790078 0.334098 0.910393 0.045 Uiso 1 1 calc R U . . .
C10 C 0.7368(3) 0.4467(4) 0.8543(2) 0.0426(12) Uani 1 1 d . . . . .
H10A H 0.694354 0.393567 0.844214 0.051 Uiso 1 1 calc R U . . .
H10B H 0.715802 0.502802 0.877450 0.051 Uiso 1 1 calc R U . . .
C11 C 0.8419(3) 0.2502(3) 0.82572(19) 0.0365(10) Uani 1 1 d . . . . .
H11A H 0.819107 0.207403 0.854638 0.044 Uiso 1 1 calc R U . . .
H11B H 0.890223 0.213533 0.816699 0.044 Uiso 1 1 calc R U . . .
C12 C 0.7820(3) 0.2568(3) 0.77185(19) 0.0357(10) Uani 1 1 d . . . . .
H12A H 0.776030 0.185994 0.753799 0.043 Uiso 1 1 calc R U . . .
H12B H 0.729662 0.277820 0.782316 0.043 Uiso 1 1 calc R U . . .
C13 C 0.8683(3) 0.2895(4) 0.69707(19) 0.0352(10) Uani 1 1 d . . . . .
H13A H 0.864275 0.323452 0.658945 0.042 Uiso 1 1 calc R U . . .
H13B H 0.859790 0.212471 0.691438 0.042 Uiso 1 1 calc R U . . .
C14 C 0.9500(3) 0.3094(4) 0.7299(2) 0.0406(11) Uani 1 1 d . . . . .
H14A H 0.964129 0.251777 0.757925 0.049 Uiso 1 1 calc R U . . .
H14B H 0.990213 0.311213 0.703267 0.049 Uiso 1 1 calc R U . . .
C15 C 0.7329(3) 0.3641(4) 0.69024(19) 0.0361(10) Uani 1 1 d . . . . .
H15A H 0.693587 0.394495 0.713036 0.043 Uiso 1 1 calc R U . . .
H15B H 0.709302 0.299256 0.671360 0.043 Uiso 1 1 calc R U . . .
C16 C 0.7481(3) 0.4431(4) 0.64465(19) 0.0356(10) Uani 1 1 d . . . . .
C17 C 0.7916(3) 0.5354(4) 0.65920(19) 0.0350(10) Uani 1 1 d . . . . .
C18 C 0.7967(3) 0.6090(4) 0.6158(2) 0.0374(11) Uani 1 1 d . . . . .
C19 C 0.7622(3) 0.5924(5) 0.5602(2) 0.0496(14) Uani 1 1 d . . . . .
H19 H 0.767378 0.644453 0.531866 0.060 Uiso 1 1 calc R U . . .
C20 C 0.7200(3) 0.5005(5) 0.5454(2) 0.0524(14) Uani 1 1 d . . . . .
C21 C 0.7135(3) 0.4266(4) 0.5885(2) 0.0447(12) Uani 1 1 d . . . . .
H21 H 0.684504 0.363142 0.579143 0.054 Uiso 1 1 calc R U . . .
C22 C 0.6822(4) 0.4776(6) 0.4843(2) 0.0723(19) Uani 1 1 d . . . . .
H22A H 0.666037 0.544357 0.464877 0.108 Uiso 1 1 calc R U . . .
H22B H 0.635496 0.432293 0.484880 0.108 Uiso 1 1 calc R U . . .
H22C H 0.720849 0.441501 0.463687 0.108 Uiso 1 1 calc R U . . .
Br3 Br 0.48122(3) 0.41942(3) 0.73505(2) 0.03538(10) Uani 1 1 d . . . . .
Br4 Br 0.24041(3) 0.37057(4) 0.53160(2) 0.04753(13) Uani 1 1 d . . . . .
Ti2 Ti 0.21231(4) 0.54829(5) 0.70569(3) 0.02176(15) Uani 1 1 d . . . . .
O5 O 0.32039(16) 0.5293(2) 0.73402(11) 0.0278(6) Uani 1 1 d . . . . .
O6 O 0.16743(17) 0.4403(2) 0.74498(12) 0.0291(6) Uani 1 1 d . . . . .
O7 O 0.23165(16) 0.6877(2) 0.67897(12) 0.0264(6) Uani 1 1 d . . . . .
O8 O 0.19021(17) 0.4793(2) 0.63543(12) 0.0294(6) Uani 1 1 d . . . . .
N3 N 0.2008(2) 0.6245(2) 0.78993(14) 0.0241(7) Uani 1 1 d . . . . .
N4 N 0.08991(19) 0.6169(2) 0.68696(14) 0.0236(7) Uani 1 1 d . . . . .
C23 C 0.3697(2) 0.5532(3) 0.78075(16) 0.0233(8) Uani 1 1 d . . . . .
C24 C 0.4453(2) 0.5075(3) 0.79119(17) 0.0255(8) Uani 1 1 d . . . . .
C25 C 0.4975(2) 0.5289(3) 0.84104(18) 0.0303(9) Uani 1 1 d . . . . .
H25 H 0.548038 0.495339 0.847173 0.036 Uiso 1 1 calc R U . . .
C26 C 0.4759(3) 0.5988(3) 0.88153(18) 0.0311(10) Uani 1 1 d . . . . .
C27 C 0.4020(2) 0.6482(3) 0.87041(18) 0.0293(9) Uani 1 1 d . . . . .
H27 H 0.387127 0.697924 0.897233 0.035 Uiso 1 1 calc R U . . .
C28 C 0.3493(2) 0.6267(3) 0.82115(17) 0.0251(8) Uani 1 1 d . . . . .
C29 C 0.5310(3) 0.6234(4) 0.9360(2) 0.0417(11) Uani 1 1 d . . . . .
H29A H 0.544270 0.698952 0.937017 0.063 Uiso 1 1 calc R U . . .
H29B H 0.579849 0.581599 0.937045 0.063 Uiso 1 1 calc R U . . .
H29C H 0.504616 0.605490 0.969173 0.063 Uiso 1 1 calc R U . . .
C30 C 0.2728(2) 0.6899(3) 0.81048(18) 0.0290(9) Uani 1 1 d . . . . .
H30A H 0.264315 0.725888 0.846417 0.035 Uiso 1 1 calc R U . . .
H30B H 0.278735 0.745284 0.781673 0.035 Uiso 1 1 calc R U . . .
C31 C 0.1916(2) 0.5370(3) 0.83130(17) 0.0296(9) Uani 1 1 d . . . . .
H31A H 0.163214 0.563465 0.862430 0.036 Uiso 1 1 calc R U . . .
H31B H 0.244651 0.511419 0.848538 0.036 Uiso 1 1 calc R U . . .
C32 C 0.1448(3) 0.4466(3) 0.79983(18) 0.0296(9) Uani 1 1 d . . . . .
H32A H 0.156791 0.379149 0.820631 0.035 Uiso 1 1 calc R U . . .
H32B H 0.087054 0.460382 0.797169 0.035 Uiso 1 1 calc R U . . .
C33 C 0.1303(2) 0.6960(4) 0.78278(18) 0.0307(9) Uani 1 1 d . . . . .
H33A H 0.145783 0.765724 0.768543 0.037 Uiso 1 1 calc R U . . .
H33B H 0.111933 0.707165 0.820394 0.037 Uiso 1 1 calc R U . . .
C34 C 0.0625(2) 0.6501(3) 0.74099(17) 0.0283(9) Uani 1 1 d . . . . .
H34A H 0.039684 0.588269 0.758796 0.034 Uiso 1 1 calc R U . . .
H34B H 0.020112 0.703876 0.732707 0.034 Uiso 1 1 calc R U . . .
C35 C 0.0936(2) 0.7070(3) 0.64649(18) 0.0276(9) Uani 1 1 d . . . . .
H35A H 0.049337 0.756800 0.649547 0.033 Uiso 1 1 calc R U . . .
H35B H 0.088192 0.680195 0.606711 0.033 Uiso 1 1 calc R U . . .
C36 C 0.1721(2) 0.7637(3) 0.66076(18) 0.0295(9) Uani 1 1 d . . . . .
H36A H 0.185458 0.801719 0.626621 0.035 Uiso 1 1 calc R U . . .
H36B H 0.168647 0.816131 0.691521 0.035 Uiso 1 1 calc R U . . .
C37 C 0.0325(2) 0.5346(3) 0.66011(17) 0.0273(9) Uani 1 1 d . . . . .
H37A H 0.032454 0.474387 0.686951 0.033 Uiso 1 1 calc R U . . .
H37B H -0.021601 0.565462 0.654757 0.033 Uiso 1 1 calc R U . . .
C38 C 0.0503(2) 0.4933(3) 0.60352(18) 0.0282(9) Uani 1 1 d . . . . .
C39 C 0.1271(3) 0.4624(3) 0.59510(18) 0.0280(9) Uani 1 1 d . . . . .
C40 C 0.1379(3) 0.4166(3) 0.54308(18) 0.0320(9) Uani 1 1 d . . . . .
C41 C 0.0737(3) 0.4024(4) 0.49999(19) 0.0399(11) Uani 1 1 d . . . . .
H41 H 0.082282 0.370458 0.464889 0.048 Uiso 1 1 calc R U . . .
C42 C -0.0012(3) 0.4334(4) 0.5074(2) 0.0392(11) Uani 1 1 d . . . . .
C43 C -0.0125(3) 0.4787(4) 0.55929(19) 0.0346(10) Uani 1 1 d . . . . .
H43 H -0.064444 0.500378 0.564913 0.042 Uiso 1 1 calc R U . . .
C44 C -0.0722(3) 0.4198(5) 0.4605(2) 0.0497(13) Uani 1 1 d . . . . .
H44A H -0.053299 0.396421 0.425080 0.075 Uiso 1 1 calc R U . . .
H44B H -0.100031 0.487587 0.453811 0.075 Uiso 1 1 calc R U . . .
H44C H -0.108626 0.366775 0.472509 0.075 Uiso 1 1 calc R U . . .
Br5 Br 0.50198(4) 0.69942(4) 0.38491(2) 0.06007(16) Uani 1 1 d . . . . .
Br6 Br 0.39360(3) 0.70801(3) 0.14667(2) 0.03920(11) Uani 1 1 d . . . . .
Ti3 Ti 0.40740(4) 0.40981(5) 0.26874(3) 0.02353(15) Uani 1 1 d . . . . .
O9 O 0.44522(18) 0.4919(2) 0.33190(12) 0.0304(6) Uani 1 1 d . . . . .
O10 O 0.30004(16) 0.4249(2) 0.28352(12) 0.0330(7) Uani 1 1 d . . . . .
O11 O 0.50179(16) 0.3455(2) 0.25409(12) 0.0307(6) Uani 1 1 d . . . . .
O12 O 0.39732(17) 0.4939(2) 0.20321(12) 0.0297(6) Uani 1 1 d . . . . .
N5 N 0.4182(2) 0.2753(3) 0.33040(14) 0.0272(7) Uani 1 1 d . . . . .
N6 N 0.3430(2) 0.2835(3) 0.21319(14) 0.0281(7) Uani 1 1 d . . . . .
C45 C 0.4490(2) 0.4878(3) 0.38915(17) 0.0286(9) Uani 1 1 d . . . . .
C46 C 0.4748(3) 0.5742(4) 0.4225(2) 0.0357(10) Uani 1 1 d . . . . .
C47 C 0.4779(3) 0.5740(4) 0.4809(2) 0.0481(13) Uani 1 1 d . . . . .
H47 H 0.494033 0.636209 0.501978 0.058 Uiso 1 1 calc R U . . .
C48 C 0.4578(3) 0.4843(4) 0.5094(2) 0.0440(12) Uani 1 1 d . . . . .
C49 C 0.4324(3) 0.3956(4) 0.47691(19) 0.0388(11) Uani 1 1 d . . . . .
H49 H 0.418538 0.333225 0.495813 0.047 Uiso 1 1 calc R U . . .
C50 C 0.4265(3) 0.3958(3) 0.41719(18) 0.0315(9) Uani 1 1 d . . . . .
C51 C 0.4600(5) 0.4820(5) 0.5736(2) 0.0701(19) Uani 1 1 d . . . . .
H51A H 0.437138 0.415311 0.584911 0.105 Uiso 1 1 calc R U . . .
H51B H 0.429035 0.541548 0.585509 0.105 Uiso 1 1 calc R U . . .
H51C H 0.515165 0.487825 0.591953 0.105 Uiso 1 1 calc R U . . .
C52 C 0.3879(3) 0.3020(3) 0.38501(18) 0.0312(9) Uani 1 1 d . . . . .
H52A H 0.395023 0.239314 0.410413 0.037 Uiso 1 1 calc R U . . .
H52B H 0.330109 0.315809 0.376504 0.037 Uiso 1 1 calc R U . . .
C53 C 0.5050(3) 0.2509(3) 0.3411(2) 0.0343(10) Uani 1 1 d . . . . .
H53A H 0.513154 0.178062 0.356245 0.041 Uiso 1 1 calc R U . . .
H53B H 0.531967 0.300632 0.369894 0.041 Uiso 1 1 calc R U . . .
C54 C 0.5402(3) 0.2611(3) 0.28580(19) 0.0333(10) Uani 1 1 d . . . . .
H54A H 0.597956 0.275142 0.294061 0.040 Uiso 1 1 calc R U . . .
H54B H 0.532255 0.194485 0.263626 0.040 Uiso 1 1 calc R U . . .
C55 C 0.3703(3) 0.1851(3) 0.30404(19) 0.0348(10) Uani 1 1 d . . . . .
H55A H 0.315202 0.191766 0.312984 0.042 Uiso 1 1 calc R U . . .
H55B H 0.392614 0.118214 0.321268 0.042 Uiso 1 1 calc R U . . .
C56 C 0.3683(3) 0.1793(3) 0.23970(19) 0.0343(10) Uani 1 1 d . . . . .
H56A H 0.421727 0.160685 0.230443 0.041 Uiso 1 1 calc R U . . .
H56B H 0.330656 0.123390 0.223911 0.041 Uiso 1 1 calc R U . . .
C57 C 0.2553(3) 0.2997(4) 0.2112(2) 0.0422(12) Uani 1 1 d . . . . .
H57A H 0.229436 0.297983 0.170950 0.051 Uiso 1 1 calc R U . . .
H57B H 0.232587 0.242055 0.232261 0.051 Uiso 1 1 calc R U . . .
C58 C 0.2399(3) 0.4037(5) 0.2374(2) 0.0513(14) Uani 1 1 d . . . . .
H58A H 0.239008 0.460454 0.208332 0.062 Uiso 1 1 calc R U . . .
H58B H 0.187439 0.402252 0.251229 0.062 Uiso 1 1 calc R U . . .
C59 C 0.3679(3) 0.2857(3) 0.15475(18) 0.0328(10) Uani 1 1 d . . . . .
H59A H 0.341064 0.226847 0.132083 0.039 Uiso 1 1 calc R U . . .
H59B H 0.425883 0.272309 0.158572 0.039 Uiso 1 1 calc R U . . .
C60 C 0.3504(2) 0.3873(4) 0.12175(18) 0.0330(10) Uani 1 1 d . . . . .
C61 C 0.3707(2) 0.4859(3) 0.14745(18) 0.0289(9) Uani 1 1 d . . . . .
C62 C 0.3632(2) 0.5748(3) 0.11304(19) 0.0316(9) Uani 1 1 d . . . . .
C63 C 0.3352(3) 0.5698(4) 0.0546(2) 0.0408(11) Uani 1 1 d . . . . .
H63 H 0.331240 0.632330 0.032021 0.049 Uiso 1 1 calc R U . . .
C64 C 0.3135(3) 0.4735(4) 0.0300(2) 0.0438(12) Uani 1 1 d . . . . .
C65 C 0.3213(3) 0.3838(4) 0.06354(19) 0.0398(11) Uani 1 1 d . . . . .
H65 H 0.306268 0.317349 0.046486 0.048 Uiso 1 1 calc R U . . .
C66 C 0.2814(4) 0.4678(6) -0.0330(2) 0.0634(16) Uani 1 1 d . . . . .
H66A H 0.245036 0.527224 -0.043095 0.095 Uiso 1 1 calc R U . . .
H66B H 0.252705 0.400938 -0.040986 0.095 Uiso 1 1 calc R U . . .
H66C H 0.325529 0.471546 -0.055690 0.095 Uiso 1 1 calc R U . . .
Br7 Br 1.01996(3) 0.42896(4) 0.26201(2) 0.04387(12) Uani 1 1 d . . . . .
Br8 Br 0.80881(3) 0.34219(4) 0.05646(2) 0.04223(12) Uani 1 1 d . . . . .
Ti4 Ti 0.75444(4) 0.54319(5) 0.21748(3) 0.02207(15) Uani 1 1 d . . . . .
O13 O 0.86047(16) 0.5355(2) 0.25001(12) 0.0293(6) Uani 1 1 d . . . . .
O14 O 0.70827(17) 0.4428(2) 0.26119(12) 0.0285(6) Uani 1 1 d . . . . .
O15 O 0.77291(17) 0.6786(2) 0.18404(12) 0.0308(7) Uani 1 1 d . . . . .
O16 O 0.74240(16) 0.4598(2) 0.15114(12) 0.0280(6) Uani 1 1 d . . . . .
N7 N 0.73534(19) 0.6362(2) 0.29503(14) 0.0240(7) Uani 1 1 d . . . . .
N8 N 0.63209(19) 0.6013(3) 0.18817(14) 0.0248(7) Uani 1 1 d . . . . .
C67 C 0.9073(2) 0.5732(3) 0.29554(17) 0.0251(8) Uani 1 1 d . . . . .
C68 C 0.9841(2) 0.5337(3) 0.31007(19) 0.0297(9) Uani 1 1 d . . . . .
C69 C 1.0336(3) 0.5665(4) 0.3581(2) 0.0349(10) Uani 1 1 d . . . . .
H69 H 1.085256 0.536879 0.366712 0.042 Uiso 1 1 calc R U . . .
C70 C 1.0083(3) 0.6421(4) 0.3937(2) 0.0360(10) Uani 1 1 d . . . . .
C71 C 0.9322(3) 0.6840(3) 0.37921(19) 0.0326(10) Uani 1 1 d . . . . .
H71 H 0.913880 0.735757 0.403535 0.039 Uiso 1 1 calc R U . . .
C72 C 0.8823(2) 0.6526(3) 0.33060(18) 0.0267(9) Uani 1 1 d . . . . .
C73 C 1.0610(3) 0.6795(4) 0.4471(2) 0.0479(13) Uani 1 1 d . . . . .
H73A H 1.089071 0.743991 0.438398 0.072 Uiso 1 1 calc R U . . .
H73B H 1.099707 0.624142 0.460139 0.072 Uiso 1 1 calc R U . . .
H73C H 1.028108 0.694400 0.477225 0.072 Uiso 1 1 calc R U . . .
C74 C 0.8033(2) 0.7085(3) 0.31514(18) 0.0282(9) Uani 1 1 d . . . . .
H74A H 0.790730 0.747811 0.349075 0.034 Uiso 1 1 calc R U . . .
H74B H 0.808625 0.760853 0.284673 0.034 Uiso 1 1 calc R U . . .
C75 C 0.7251(3) 0.5582(3) 0.34104(18) 0.0301(9) Uani 1 1 d . . . . .
H75A H 0.693479 0.590392 0.368877 0.036 Uiso 1 1 calc R U . . .
H75B H 0.777662 0.538098 0.361655 0.036 Uiso 1 1 calc R U . . .
C76 C 0.6827(3) 0.4605(3) 0.31439(19) 0.0308(9) Uani 1 1 d . . . . .
H76A H 0.695399 0.398330 0.339577 0.037 Uiso 1 1 calc R U . . .
H76B H 0.624425 0.471528 0.309401 0.037 Uiso 1 1 calc R U . . .
C77 C 0.6630(2) 0.7027(3) 0.27971(18) 0.0311(9) Uani 1 1 d . . . . .
H77A H 0.678128 0.769316 0.261897 0.037 Uiso 1 1 calc R U . . .
H77B H 0.640537 0.721277 0.315000 0.037 Uiso 1 1 calc R U . . .
C78 C 0.5998(2) 0.6461(3) 0.23852(18) 0.0288(9) Uani 1 1 d . . . . .
H78A H 0.576527 0.588168 0.259144 0.035 Uiso 1 1 calc R U . . .
H78B H 0.556712 0.696622 0.225094 0.035 Uiso 1 1 calc R U . . .
C79 C 0.6370(3) 0.6825(3) 0.1430(2) 0.0334(10) Uani 1 1 d . . . . .
H79A H 0.590570 0.730554 0.140751 0.040 Uiso 1 1 calc R U . . .
H79B H 0.636332 0.647557 0.105384 0.040 Uiso 1 1 calc R U . . .
C80 C 0.7133(3) 0.7454(4) 0.1576(2) 0.0363(10) Uani 1 1 d . . . . .
H80A H 0.729673 0.775493 0.122219 0.044 Uiso 1 1 calc R U . . .
H80B H 0.704616 0.804543 0.183524 0.044 Uiso 1 1 calc R U . . .
C81 C 0.5796(2) 0.5117(3) 0.16483(18) 0.0281(9) Uani 1 1 d . . . . .
H81A H 0.524690 0.538673 0.155192 0.034 Uiso 1 1 calc R U . . .
H81B H 0.579091 0.457616 0.195156 0.034 Uiso 1 1 calc R U . . .
C82 C 0.6041(2) 0.4593(3) 0.11257(17) 0.0266(9) Uani 1 1 d . . . . .
C83 C 0.6845(2) 0.4333(3) 0.10941(17) 0.0259(8) Uani 1 1 d . . . . .
C84 C 0.7014(2) 0.3818(3) 0.06069(17) 0.0277(9) Uani 1 1 d . . . . .
C85 C 0.6433(3) 0.3553(3) 0.01577(18) 0.0323(10) Uani 1 1 d . . . . .
H85 H 0.657786 0.321096 -0.017173 0.039 Uiso 1 1 calc R U . . .
C86 C 0.5638(3) 0.3788(3) 0.01883(18) 0.0324(9) Uani 1 1 d . . . . .
C87 C 0.5467(3) 0.4317(3) 0.06701(18) 0.0309(9) Uani 1 1 d . . . . .
H87 H 0.493002 0.450262 0.069140 0.037 Uiso 1 1 calc R U . . .
C88 C 0.4996(3) 0.3500(4) -0.02955(19) 0.0427(11) Uani 1 1 d . . . . .
H88A H 0.447304 0.362189 -0.017597 0.064 Uiso 1 1 calc R U . . .
H88B H 0.504730 0.275124 -0.039407 0.064 Uiso 1 1 calc R U . . .
H88C H 0.505181 0.393895 -0.063015 0.064 Uiso 1 1 calc R U . . .
O1M O 0.3268(2) 0.7176(3) 0.59370(15) 0.0563(10) Uani 1 1 d . . . . .
H1M H 0.302220 0.706122 0.621696 0.084 Uiso 1 1 calc R U . . .
C1M C 0.2816(4) 0.6816(6) 0.5439(3) 0.0700(18) Uani 1 1 d . . . . .
H1MA H 0.307311 0.702080 0.510781 0.105 Uiso 1 1 calc R U . . .
H1MB H 0.228389 0.713072 0.540465 0.105 Uiso 1 1 calc R U . . .
H1MC H 0.277204 0.604296 0.545258 0.105 Uiso 1 1 calc R U . . .
O2M O 0.2403(3) 0.5797(4) 0.34334(19) 0.0926(18) Uani 1 1 d . . . . .
H2M H 0.236033 0.517414 0.330725 0.139 Uiso 1 1 calc R U . . .
C2M C 0.2581(4) 0.5775(8) 0.3997(3) 0.095(3) Uani 1 1 d . . . . .
H2MA H 0.226701 0.631132 0.416622 0.143 Uiso 1 1 calc R U . . .
H2MB H 0.314812 0.592405 0.410244 0.143 Uiso 1 1 calc R U . . .
H2MC H 0.245854 0.507297 0.413920 0.143 Uiso 1 1 calc R U . . .
O3M O 0.8955(3) 0.6924(4) 0.1234(2) 0.0803(14) Uani 1 1 d . . . . .
H3M H 0.849312 0.682213 0.131213 0.120 Uiso 1 1 calc R U . A 2
C3M C 0.9364(4) 0.5949(6) 0.1247(3) 0.081(2) Uani 1 1 d . . . . .
H3MA H 0.975428 0.591182 0.159320 0.122 Uiso 1 1 calc R U . . .
H3MB H 0.963810 0.589168 0.090853 0.122 Uiso 1 1 calc R U . . .
H3MC H 0.898347 0.536539 0.124799 0.122 Uiso 1 1 calc R U . . .
O4MB O 0.7873(18) 0.707(3) 0.0209(8) 0.140(16) Uani 0.3 1 d . . P B 1
H4MB H 0.809701 0.695216 0.054280 0.210 Uiso 0.3 1 calc R U P B 1
C4MB C 0.754(2) 0.621(2) -0.0010(14) 0.096(11) Uani 0.3 1 d . . P B 1
H4MA H 0.794886 0.565635 -0.001271 0.144 Uiso 0.3 1 calc R U P B 1
H4MC H 0.729293 0.634447 -0.040243 0.144 Uiso 0.3 1 calc R U P B 1
H4MD H 0.713824 0.596929 0.022093 0.144 Uiso 0.3 1 calc R U P B 1
O4MA O 0.8371(9) 0.7384(8) 0.0157(6) 0.140(6) Uani 0.7 1 d . . P C 2
H4ME H 0.848692 0.721763 0.050305 0.209 Uiso 0.7 1 calc R U P C 2
C4MA C 0.8157(8) 0.6470(9) -0.0168(6) 0.085(3) Uani 0.7 1 d . . P C 2
H4MF H 0.859448 0.595812 -0.011225 0.128 Uiso 0.7 1 calc R U P C 2
H4MG H 0.804610 0.665931 -0.057410 0.128 Uiso 0.7 1 calc R U P C 2
H4MH H 0.768077 0.615496 -0.004474 0.128 Uiso 0.7 1 calc R U P C 2

loop_
_atom_site_aniso_label
_atom_site_aniso_U_11
_atom_site_aniso_U_22
_atom_site_aniso_U_33
_atom_site_aniso_U_23
_atom_site_aniso_U_13
_atom_site_aniso_U_12
Br1 0.0580(3) 0.0330(3) 0.0570(3) -0.0083(2) 0.0149(3) -0.0080(2)
Br2 0.0481(3) 0.0445(3) 0.0616(4) 0.0274(2) 0.0086(3) 0.0007(2)
Ti1 0.0301(4) 0.0233(4) 0.0258(4) 0.0045(3) 0.0043(3) -0.0015(3)
O1 0.0455(18) 0.0275(16) 0.0306(17) 0.0007(13) 0.0010(14) -0.0056(13)
O2 0.0308(15) 0.0312(16) 0.0383(17) -0.0029(13) 0.0109(13) -0.0007(12)
O3 0.0312(16) 0.0326(16) 0.0371(18) 0.0053(13) 0.0079(13) 0.0024(13)
O4 0.0488(19) 0.0288(16) 0.0283(17) 0.0081(13) 0.0002(14) -0.0036(14)
N1 0.0346(19) 0.0292(19) 0.0286(19) 0.0045(15) 0.0031(15) -0.0037(15)
N2 0.0332(19) 0.0266(18) 0.0255(18) 0.0038(14) 0.0055(15) 0.0001(15)
C1 0.027(2) 0.035(2) 0.033(2) -0.0038(19) 0.0074(18) -0.0029(18)
C2 0.035(2) 0.036(3) 0.042(3) -0.007(2) 0.016(2) -0.006(2)
C3 0.039(3) 0.057(3) 0.040(3) -0.017(2) 0.011(2) -0.016(2)
C4 0.034(3) 0.066(4) 0.040(3) -0.010(3) -0.001(2) -0.007(2)
C5 0.039(3) 0.053(3) 0.038(3) 0.004(2) -0.002(2) 0.001(2)
C6 0.033(2) 0.038(3) 0.034(3) -0.0023(19) 0.0016(19) 0.0001(19)
C7 0.050(3) 0.098(5) 0.042(3) -0.012(3) -0.006(3) -0.005(3)
C8 0.039(2) 0.031(2) 0.032(2) 0.0055(19) -0.0036(19) 0.0015(19)
C9 0.042(3) 0.046(3) 0.028(2) 0.004(2) 0.0136(19) -0.004(2)
C10 0.049(3) 0.037(3) 0.045(3) 0.004(2) 0.019(2) 0.005(2)
C11 0.052(3) 0.025(2) 0.030(2) 0.0063(18) 0.001(2) -0.005(2)
C12 0.042(3) 0.030(2) 0.034(3) 0.0040(19) 0.001(2) -0.0091(19)
C13 0.046(3) 0.030(2) 0.031(2) -0.0006(19) 0.010(2) -0.001(2)
C14 0.038(3) 0.033(3) 0.054(3) 0.000(2) 0.016(2) 0.002(2)
C15 0.038(2) 0.036(2) 0.033(2) 0.0013(19) 0.0027(19) -0.003(2)
C16 0.038(2) 0.037(3) 0.031(2) 0.0055(19) 0.0025(19) 0.0058(19)
C17 0.039(2) 0.037(2) 0.029(2) 0.0076(19) 0.0064(19) 0.007(2)
C18 0.036(3) 0.040(3) 0.037(3) 0.013(2) 0.007(2) 0.008(2)
C19 0.052(3) 0.061(3) 0.038(3) 0.025(3) 0.014(2) 0.018(3)
C20 0.060(3) 0.062(4) 0.033(3) 0.009(2) 0.000(2) 0.017(3)
C21 0.054(3) 0.049(3) 0.030(3) 0.003(2) 0.002(2) 0.005(2)
C22 0.090(5) 0.093(5) 0.030(3) 0.009(3) -0.005(3) 0.007(4)
Br3 0.0330(2) 0.0326(2) 0.0410(3) -0.00666(19) 0.00667(18) 0.00208(18)
Br4 0.0470(3) 0.0554(3) 0.0421(3) -0.0210(2) 0.0132(2) -0.0019(2)
Ti2 0.0256(4) 0.0216(3) 0.0176(3) -0.0015(3) 0.0013(3) 0.0014(3)
O5 0.0268(15) 0.0335(16) 0.0225(15) -0.0047(12) 0.0009(12) 0.0039(12)
O6 0.0377(16) 0.0224(14) 0.0271(16) 0.0008(11) 0.0044(12) 0.0011(12)
O7 0.0268(14) 0.0251(14) 0.0267(15) 0.0040(11) 0.0012(12) -0.0021(11)
O8 0.0309(15) 0.0323(15) 0.0245(15) -0.0052(12) 0.0017(12) 0.0007(13)
N3 0.0272(18) 0.0239(17) 0.0202(17) -0.0014(13) -0.0001(14) 0.0028(13)
N4 0.0254(18) 0.0244(17) 0.0201(17) -0.0015(13) 0.0003(14) -0.0006(13)
C23 0.026(2) 0.0234(19) 0.020(2) 0.0035(15) 0.0028(16) -0.0031(16)
C24 0.032(2) 0.0200(19) 0.025(2) 0.0020(16) 0.0074(17) -0.0027(16)
C25 0.027(2) 0.032(2) 0.031(2) 0.0067(18) -0.0014(18) -0.0026(17)
C26 0.034(2) 0.030(2) 0.027(2) 0.0029(18) -0.0031(18) -0.0066(18)
C27 0.032(2) 0.029(2) 0.026(2) -0.0027(17) 0.0022(18) -0.0031(18)
C28 0.025(2) 0.026(2) 0.025(2) 0.0007(16) 0.0033(16) 0.0000(16)
C29 0.038(3) 0.050(3) 0.033(3) -0.001(2) -0.005(2) -0.003(2)
C30 0.032(2) 0.029(2) 0.025(2) -0.0104(17) 0.0000(17) 0.0026(17)
C31 0.029(2) 0.039(2) 0.021(2) 0.0034(18) 0.0064(17) 0.0026(18)
C32 0.030(2) 0.032(2) 0.027(2) 0.0063(17) 0.0034(17) -0.0009(17)
C33 0.030(2) 0.033(2) 0.028(2) -0.0076(18) -0.0010(17) 0.0085(18)
C34 0.028(2) 0.031(2) 0.026(2) -0.0006(17) 0.0033(17) 0.0083(17)
C35 0.031(2) 0.025(2) 0.025(2) 0.0040(17) 0.0005(17) -0.0004(17)
C36 0.035(2) 0.026(2) 0.027(2) 0.0053(17) 0.0020(18) 0.0000(17)
C37 0.026(2) 0.027(2) 0.028(2) -0.0015(17) 0.0031(17) -0.0056(16)
C38 0.032(2) 0.026(2) 0.026(2) -0.0013(17) 0.0042(18) -0.0061(17)
C39 0.035(2) 0.024(2) 0.024(2) -0.0034(16) -0.0009(17) -0.0064(17)
C40 0.038(2) 0.031(2) 0.028(2) -0.0046(18) 0.0072(18) -0.0034(19)
C41 0.058(3) 0.038(3) 0.024(2) -0.0103(19) 0.004(2) -0.011(2)
C42 0.046(3) 0.037(3) 0.032(3) -0.008(2) -0.005(2) -0.010(2)
C43 0.034(2) 0.034(2) 0.034(3) -0.0039(19) -0.0025(19) -0.0082(19)
C44 0.055(3) 0.057(3) 0.033(3) -0.009(2) -0.010(2) -0.013(3)
Br5 0.0955(5) 0.0375(3) 0.0499(3) -0.0113(2) 0.0195(3) -0.0245(3)
Br6 0.0443(3) 0.0314(2) 0.0434(3) 0.00655(19) 0.0111(2) 0.00962(19)
Ti3 0.0245(3) 0.0243(4) 0.0218(4) -0.0003(3) 0.0033(3) -0.0021(3)
O9 0.0396(17) 0.0247(15) 0.0269(16) -0.0035(12) 0.0043(13) -0.0055(13)
O10 0.0258(14) 0.0437(17) 0.0301(16) -0.0039(14) 0.0061(12) 0.0009(13)
O11 0.0275(15) 0.0313(15) 0.0334(16) -0.0020(13) 0.0043(12) -0.0004(12)
O12 0.0359(16) 0.0302(15) 0.0228(15) 0.0019(12) 0.0035(12) -0.0016(12)
N5 0.0290(18) 0.0249(17) 0.0268(19) 0.0017(14) 0.0002(14) -0.0035(14)
N6 0.0271(18) 0.0313(18) 0.0247(19) -0.0018(15) -0.0004(14) -0.0041(15)
C45 0.031(2) 0.031(2) 0.025(2) -0.0019(17) 0.0035(17) 0.0056(18)
C46 0.039(3) 0.033(2) 0.034(3) -0.0026(19) 0.003(2) -0.0014(19)
C47 0.065(4) 0.043(3) 0.035(3) -0.019(2) -0.001(2) 0.003(2)
C48 0.066(3) 0.037(3) 0.028(3) -0.007(2) 0.002(2) 0.008(2)
C49 0.053(3) 0.035(2) 0.027(2) -0.0008(19) 0.003(2) 0.008(2)
C50 0.032(2) 0.032(2) 0.029(2) -0.0030(18) 0.0013(18) 0.0052(18)
C51 0.127(6) 0.053(4) 0.027(3) -0.009(2) -0.003(3) 0.013(4)
C52 0.036(2) 0.030(2) 0.027(2) -0.0009(17) 0.0047(18) -0.0030(18)
C53 0.033(2) 0.028(2) 0.039(3) 0.0013(19) -0.005(2) 0.0071(18)
C54 0.029(2) 0.028(2) 0.042(3) -0.0025(19) 0.0020(19) 0.0024(17)
C55 0.044(3) 0.027(2) 0.033(3) 0.0024(18) 0.005(2) -0.0115(19)
C56 0.039(3) 0.028(2) 0.035(3) -0.0034(18) 0.004(2) -0.0086(18)
C57 0.027(2) 0.052(3) 0.048(3) -0.006(2) 0.003(2) -0.010(2)
C58 0.027(2) 0.071(4) 0.055(3) -0.008(3) 0.001(2) 0.007(2)
C59 0.037(2) 0.033(2) 0.028(2) -0.0087(18) 0.0032(19) -0.0019(19)
C60 0.029(2) 0.041(2) 0.028(2) 0.0019(19) 0.0012(18) 0.0007(18)
C61 0.022(2) 0.040(2) 0.024(2) 0.0023(18) 0.0023(16) 0.0014(18)
C62 0.029(2) 0.034(2) 0.032(2) 0.0021(18) 0.0061(18) 0.0051(18)
C63 0.041(3) 0.049(3) 0.032(3) 0.012(2) 0.003(2) 0.011(2)
C64 0.040(3) 0.063(3) 0.027(2) 0.006(2) -0.003(2) 0.005(2)
C65 0.038(3) 0.052(3) 0.027(2) -0.006(2) -0.0038(19) 0.000(2)
C66 0.071(4) 0.085(4) 0.030(3) 0.007(3) -0.009(3) 0.002(3)
Br7 0.0278(2) 0.0412(3) 0.0622(3) -0.0143(2) 0.0046(2) 0.00663(19)
Br8 0.0392(3) 0.0546(3) 0.0349(3) -0.0050(2) 0.0124(2) 0.0127(2)
Ti4 0.0201(3) 0.0213(3) 0.0247(4) -0.0016(3) 0.0025(3) 0.0013(3)
O13 0.0234(14) 0.0300(15) 0.0339(16) -0.0063(12) 0.0023(12) 0.0047(12)
O14 0.0319(15) 0.0225(15) 0.0300(16) 0.0029(11) 0.0001(12) 0.0005(11)
O15 0.0301(16) 0.0301(16) 0.0326(17) 0.0041(12) 0.0054(13) -0.0030(12)
O16 0.0237(14) 0.0329(15) 0.0268(15) -0.0074(12) 0.0016(12) 0.0028(12)
N7 0.0233(17) 0.0213(17) 0.0276(19) -0.0013(13) 0.0044(14) 0.0031(13)
N8 0.0234(17) 0.0229(17) 0.0277(19) 0.0000(14) 0.0026(14) 0.0025(13)
C67 0.024(2) 0.024(2) 0.026(2) 0.0024(16) 0.0010(16) -0.0031(16)
C68 0.025(2) 0.024(2) 0.042(3) 0.0018(18) 0.0089(18) 0.0009(16)
C69 0.025(2) 0.034(2) 0.043(3) 0.001(2) -0.0062(19) -0.0009(18)
C70 0.038(3) 0.031(2) 0.037(3) 0.0003(19) -0.004(2) -0.0028(19)
C71 0.034(2) 0.031(2) 0.032(2) -0.0033(18) -0.0006(19) 0.0012(18)
C72 0.025(2) 0.023(2) 0.032(2) 0.0009(17) 0.0019(17) -0.0008(16)
C73 0.041(3) 0.048(3) 0.048(3) -0.009(2) -0.015(2) -0.001(2)
C74 0.030(2) 0.022(2) 0.032(2) 0.0016(17) 0.0014(17) -0.0004(17)
C75 0.035(2) 0.031(2) 0.025(2) 0.0021(17) 0.0085(18) 0.0004(18)
C76 0.030(2) 0.030(2) 0.034(2) 0.0067(18) 0.0062(18) -0.0017(17)
C77 0.031(2) 0.030(2) 0.032(2) -0.0071(18) 0.0022(18) 0.0099(18)
C78 0.024(2) 0.032(2) 0.031(2) -0.0061(18) 0.0037(17) 0.0060(17)
C79 0.038(2) 0.028(2) 0.034(2) 0.0058(18) 0.0001(19) 0.0063(18)
C80 0.040(3) 0.029(2) 0.040(3) 0.0065(19) 0.004(2) -0.0025(19)
C81 0.024(2) 0.030(2) 0.030(2) -0.0034(17) 0.0018(17) 0.0001(16)
C82 0.028(2) 0.028(2) 0.025(2) 0.0004(16) 0.0038(17) -0.0028(16)
C83 0.029(2) 0.025(2) 0.024(2) 0.0004(16) 0.0029(16) 0.0019(16)
C84 0.031(2) 0.027(2) 0.027(2) 0.0023(17) 0.0104(17) 0.0049(17)
C85 0.044(3) 0.028(2) 0.025(2) -0.0028(17) 0.0060(19) 0.0034(19)
C86 0.041(2) 0.032(2) 0.023(2) 0.0022(17) -0.0005(18) -0.0033(19)
C87 0.029(2) 0.031(2) 0.032(2) -0.0013(18) 0.0028(18) 0.0011(18)
C88 0.049(3) 0.049(3) 0.028(2) -0.003(2) -0.004(2) -0.006(2)
O1M 0.050(2) 0.081(3) 0.038(2) -0.0065(19) 0.0098(17) -0.015(2)
C1M 0.095(5) 0.073(4) 0.043(3) -0.011(3) 0.014(3) -0.013(4)
O2M 0.124(4) 0.094(4) 0.057(3) -0.011(2) 0.004(3) 0.073(3)
C2M 0.065(4) 0.165(8) 0.052(4) -0.036(5) -0.005(3) 0.052(5)
O3M 0.081(3) 0.062(3) 0.109(4) 0.005(3) 0.054(3) -0.004(2)
C3M 0.064(4) 0.090(5) 0.097(6) 0.004(4) 0.039(4) 0.000(4)
O4MB 0.15(2) 0.23(4) 0.032(9) -0.032(15) -0.023(12) 0.15(3)
C4MB 0.16(4) 0.056(17) 0.067(19) 0.013(13) 0.00(2) 0.054(19)
O4MA 0.206(15) 0.049(5) 0.173(12) 0.008(6) 0.058(10) 0.012(7)
C4MA 0.097(9) 0.065(7) 0.092(9) -0.016(6) 0.006(7) 0.024(6)

loop_
_atom_type_symbol
_atom_type_description
_atom_type_scat_dispersion_real
_atom_type_scat_dispersion_imag
_atom_type_scat_source
C C 0.0033 0.0016 'International Tables Vol C Tables 4.2.6.8 and 6.1.1.4'
H H 0.0000 0.0000 'International Tables Vol C Tables 4.2.6.8 and 6.1.1.4'
Br Br -0.2901 2.4595 'International Tables Vol C Tables 4.2.6.8 and 6.1.1.4'
N N 0.0061 0.0033 'International Tables Vol C Tables 4.2.6.8 and 6.1.1.4'
O O 0.0106 0.0060 'International Tables Vol C Tables 4.2.6.8 and 6.1.1.4'
Ti Ti 0.2776 0.4457 'International Tables Vol C Tables 4.2.6.8 and 6.1.1.4'

loop_
_exptl_crystal_face_index_h
_exptl_crystal_face_index_k
_exptl_crystal_face_index_l
_exptl_crystal_face_perp_dist
-1 0 1 0.0318
1 0 -1 0.0393
5 17 7 0.1341
-6 -16 -10 0.1074
-12 0 -26 0.0545
12 0 26 0.0545
-24 0 -1 0.0486
11 16 -3 0.1296
-7 17 -4 0.1485
14 1 -29 0.0397
9 13 -21 0.1204
5 0 -33 0.0397

loop_
_geom_angle_atom_site_label_1
_geom_angle_atom_site_label_2
_geom_angle_atom_site_label_3
_geom_angle
_geom_angle_site_symmetry_1
_geom_angle_site_symmetry_3
_geom_angle_publ_flag
O1 Ti1 O2 93.00(14) . . ?
O1 Ti1 O3 98.56(14) . . ?
O1 Ti1 O4 108.72(14) . . ?
O1 Ti1 N1 85.01(13) . . ?
O1 Ti1 N2 163.28(13) . . ?
O2 Ti1 O3 158.63(13) . . ?
O2 Ti1 N1 86.05(13) . . ?
O2 Ti1 N2 77.71(13) . . ?
O3 Ti1 N1 77.18(13) . . ?
O3 Ti1 N2 86.46(13) . . ?
O4 Ti1 O2 101.06(14) . . ?
O4 Ti1 O3 92.21(14) . . ?
O4 Ti1 N1 163.95(14) . . ?
O4 Ti1 N2 86.88(13) . . ?
N2 Ti1 N1 80.56(13) . . ?
C1 O1 Ti1 138.0(3) . . ?
C14 O2 Ti1 126.2(3) . . ?
C10 O3 Ti1 125.9(3) . . ?
C17 O4 Ti1 137.0(3) . . ?
C8 N1 Ti1 110.9(3) . . ?
C8 N1 C11 108.6(3) . . ?
C9 N1 Ti1 106.0(3) . . ?
C9 N1 C8 111.0(3) . . ?
C9 N1 C11 111.8(3) . . ?
C11 N1 Ti1 108.5(2) . . ?
C12 N2 Ti1 107.8(2) . . ?
C12 N2 C13 111.9(3) . . ?
C12 N2 C15 107.5(3) . . ?
C13 N2 Ti1 107.7(3) . . ?
C15 N2 Ti1 111.1(3) . . ?
C15 N2 C13 110.9(3) . . ?
O1 C1 C2 120.1(4) . . ?
O1 C1 C6 122.2(4) . . ?
C2 C1 C6 117.7(4) . . ?
C1 C2 Br1 118.4(4) . . ?
C3 C2 Br1 119.6(4) . . ?
C3 C2 C1 122.0(5) . . ?
C2 C3 H3 119.5 . . ?
C2 C3 C4 120.9(4) . . ?
C4 C3 H3 119.5 . . ?
C3 C4 C5 117.6(4) . . ?
C3 C4 C7 121.4(5) . . ?
C5 C4 C7 120.9(5) . . ?
C4 C5 H5 118.9 . . ?
C4 C5 C6 122.2(5) . . ?
C6 C5 H5 118.9 . . ?
C1 C6 C8 122.5(4) . . ?
C5 C6 C1 119.4(4) . . ?
C5 C6 C8 118.0(4) . . ?
C4 C7 H7A 109.5 . . ?
C4 C7 H7B 109.5 . . ?
C4 C7 H7C 109.5 . . ?
H7A C7 H7B 109.5 . . ?
H7A C7 H7C 109.5 . . ?
H7B C7 H7C 109.5 . . ?
N1 C8 C6 114.5(4) . . ?
N1 C8 H8A 108.6 . . ?
N1 C8 H8B 108.6 . . ?
C6 C8 H8A 108.6 . . ?
C6 C8 H8B 108.6 . . ?
H8A C8 H8B 107.6 . . ?
N1 C9 H9A 109.5 . . ?
N1 C9 H9B 109.5 . . ?
N1 C9 C10 110.6(4) . . ?
H9A C9 H9B 108.1 . . ?
C10 C9 H9A 109.5 . . ?
C10 C9 H9B 109.5 . . ?
O3 C10 C9 109.8(4) . . ?
O3 C10 H10A 109.7 . . ?
O3 C10 H10B 109.7 . . ?
C9 C10 H10A 109.7 . . ?
C9 C10 H10B 109.7 . . ?
H10A C10 H10B 108.2 . . ?
N1 C11 H11A 109.0 . . ?
N1 C11 H11B 109.0 . . ?
N1 C11 C12 112.8(3) . . ?
H11A C11 H11B 107.8 . . ?
C12 C11 H11A 109.0 . . ?
C12 C11 H11B 109.0 . . ?
N2 C12 C11 112.3(4) . . ?
N2 C12 H12A 109.1 . . ?
N2 C12 H12B 109.1 . . ?
C11 C12 H12A 109.1 . . ?
C11 C12 H12B 109.1 . . ?
H12A C12 H12B 107.9 . . ?
N2 C13 H13A 109.8 . . ?
N2 C13 H13B 109.8 . . ?
N2 C13 C14 109.5(4) . . ?
H13A C13 H13B 108.2 . . ?
C14 C13 H13A 109.8 . . ?
C14 C13 H13B 109.8 . . ?
O2 C14 C13 108.5(4) . . ?
O2 C14 H14A 110.0 . . ?
O2 C14 H14B 110.0 . . ?
C13 C14 H14A 110.0 . . ?
C13 C14 H14B 110.0 . . ?
H14A C14 H14B 108.4 . . ?
N2 C15 H15A 108.8 . . ?
N2 C15 H15B 108.8 . . ?
N2 C15 C16 113.7(4) . . ?
H15A C15 H15B 107.7 . . ?
C16 C15 H15A 108.8 . . ?
C16 C15 H15B 108.8 . . ?
C17 C16 C15 120.7(4) . . ?
C21 C16 C15 119.2(4) . . ?
C21 C16 C17 120.0(4) . . ?
O4 C17 C16 122.0(4) . . ?
O4 C17 C18 120.6(4) . . ?
C18 C17 C16 117.4(4) . . ?
C17 C18 Br2 117.6(4) . . ?
C19 C18 Br2 119.9(4) . . ?
C19 C18 C17 122.4(5) . . ?
C18 C19 H19 119.8 . . ?
C18 C19 C20 120.5(5) . . ?
C20 C19 H19 119.8 . . ?
C19 C20 C21 117.8(5) . . ?
C19 C20 C22 122.3(5) . . ?
C21 C20 C22 119.9(6) . . ?
C16 C21 C20 122.0(5) . . ?
C16 C21 H21 119.0 . . ?
C20 C21 H21 119.0 . . ?
C20 C22 H22A 109.5 . . ?
C20 C22 H22B 109.5 . . ?
C20 C22 H22C 109.5 . . ?
H22A C22 H22B 109.5 . . ?
H22A C22 H22C 109.5 . . ?
H22B C22 H22C 109.5 . . ?
O5 Ti2 O7 91.79(13) . . ?
O5 Ti2 N3 86.48(12) . . ?
O5 Ti2 N4 162.50(12) . . ?
O6 Ti2 O5 100.07(13) . . ?
O6 Ti2 O7 159.20(12) . . ?
O6 Ti2 N3 77.47(12) . . ?
O6 Ti2 N4 87.15(12) . . ?
O7 Ti2 N3 86.36(12) . . ?
O7 Ti2 N4 77.01(12) . . ?
O8 Ti2 O5 108.93(12) . . ?
O8 Ti2 O6 93.06(13) . . ?
O8 Ti2 O7 99.21(13) . . ?
O8 Ti2 N3 163.30(13) . . ?
O8 Ti2 N4 86.38(12) . . ?
N4 Ti2 N3 79.51(12) . . ?
C23 O5 Ti2 137.9(3) . . ?
C32 O6 Ti2 126.7(2) . . ?
C36 O7 Ti2 125.1(2) . . ?
C39 O8 Ti2 138.1(3) . . ?
C30 N3 Ti2 110.9(2) . . ?
C31 N3 Ti2 106.9(2) . . ?
C31 N3 C30 110.4(3) . . ?
C33 N3 Ti2 109.0(2) . . ?
C33 N3 C30 108.1(3) . . ?
C33 N3 C31 111.6(3) . . ?
C34 N4 Ti2 109.4(2) . . ?
C34 N4 C35 112.5(3) . . ?
C34 N4 C37 107.3(3) . . ?
C35 N4 Ti2 107.6(2) . . ?
C35 N4 C37 109.8(3) . . ?
C37 N4 Ti2 110.3(2) . . ?
O5 C23 C24 120.9(4) . . ?
O5 C23 C28 121.8(3) . . ?
C24 C23 C28 117.3(4) . . ?
C23 C24 Br3 119.7(3) . . ?
C23 C24 C25 122.0(4) . . ?
C25 C24 Br3 118.3(3) . . ?
C24 C25 H25 119.8 . . ?
C26 C25 C24 120.4(4) . . ?
C26 C25 H25 119.8 . . ?
C25 C26 C27 118.1(4) . . ?
C25 C26 C29 121.6(4) . . ?
C27 C26 C29 120.3(4) . . ?
C26 C27 H27 119.0 . . ?
C28 C27 C26 122.0(4) . . ?
C28 C27 H27 119.0 . . ?
C23 C28 C30 121.3(3) . . ?
C27 C28 C23 120.2(4) . . ?
C27 C28 C30 118.3(4) . . ?
C26 C29 H29A 109.5 . . ?
C26 C29 H29B 109.5 . . ?
C26 C29 H29C 109.5 . . ?
H29A C29 H29B 109.5 . . ?
H29A C29 H29C 109.5 . . ?
H29B C29 H29C 109.5 . . ?
N3 C30 C28 114.0(3) . . ?
N3 C30 H30A 108.8 . . ?
N3 C30 H30B 108.8 . . ?
C28 C30 H30A 108.8 . . ?
C28 C30 H30B 108.8 . . ?
H30A C30 H30B 107.6 . . ?
N3 C31 H31A 109.8 . . ?
N3 C31 H31B 109.8 . . ?
N3 C31 C32 109.2(3) . . ?
H31A C31 H31B 108.3 . . ?
C32 C31 H31A 109.8 . . ?
C32 C31 H31B 109.8 . . ?
O6 C32 C31 107.6(3) . . ?
O6 C32 H32A 110.2 . . ?
O6 C32 H32B 110.2 . . ?
C31 C32 H32A 110.2 . . ?
C31 C32 H32B 110.2 . . ?
H32A C32 H32B 108.5 . . ?
N3 C33 H33A 109.3 . . ?
N3 C33 H33B 109.3 . . ?
N3 C33 C34 111.5(3) . . ?
H33A C33 H33B 108.0 . . ?
C34 C33 H33A 109.3 . . ?
C34 C33 H33B 109.3 . . ?
N4 C34 C33 111.6(3) . . ?
N4 C34 H34A 109.3 . . ?
N4 C34 H34B 109.3 . . ?
C33 C34 H34A 109.3 . . ?
C33 C34 H34B 109.3 . . ?
H34A C34 H34B 108.0 . . ?
N4 C35 H35A 109.8 . . ?
N4 C35 H35B 109.8 . . ?
N4 C35 C36 109.4(3) . . ?
H35A C35 H35B 108.2 . . ?
C36 C35 H35A 109.8 . . ?
C36 C35 H35B 109.8 . . ?
O7 C36 C35 108.5(3) . . ?
O7 C36 H36A 110.0 . . ?
O7 C36 H36B 110.0 . . ?
C35 C36 H36A 110.0 . . ?
C35 C36 H36B 110.0 . . ?
H36A C36 H36B 108.4 . . ?
N4 C37 H37A 108.6 . . ?
N4 C37 H37B 108.6 . . ?
H37A C37 H37B 107.6 . . ?
C38 C37 N4 114.7(3) . . ?
C38 C37 H37A 108.6 . . ?
C38 C37 H37B 108.6 . . ?
C39 C38 C37 121.8(4) . . ?
C43 C38 C37 119.0(4) . . ?
C43 C38 C39 119.1(4) . . ?
O8 C39 C38 121.4(4) . . ?
O8 C39 C40 120.0(4) . . ?
C40 C39 C38 118.6(4) . . ?
C39 C40 Br4 119.3(3) . . ?
C39 C40 C41 120.8(4) . . ?
C41 C40 Br4 119.9(3) . . ?
C40 C41 H41 119.4 . . ?
C42 C41 C40 121.2(4) . . ?
C42 C41 H41 119.4 . . ?
C41 C42 C43 118.4(4) . . ?
C41 C42 C44 122.0(4) . . ?
C43 C42 C44 119.6(5) . . ?
C38 C43 H43 119.0 . . ?
C42 C43 C38 121.9(4) . . ?
C42 C43 H43 119.0 . . ?
C42 C44 H44A 109.5 . . ?
C42 C44 H44B 109.5 . . ?
C42 C44 H44C 109.5 . . ?
H44A C44 H44B 109.5 . . ?
H44A C44 H44C 109.5 . . ?
H44B C44 H44C 109.5 . . ?
O9 Ti3 O10 91.82(13) . . ?
O9 Ti3 O11 100.33(13) . . ?
O9 Ti3 O12 109.30(13) . . ?
O9 Ti3 N5 85.00(12) . . ?
O9 Ti3 N6 161.86(13) . . ?
O10 Ti3 N5 87.29(13) . . ?
O10 Ti3 N6 77.13(13) . . ?
O11 Ti3 O10 159.96(14) . . ?
O11 Ti3 N5 78.06(13) . . ?
O11 Ti3 N6 86.86(13) . . ?
O12 Ti3 O10 96.46(13) . . ?
O12 Ti3 O11 94.48(13) . . ?
O12 Ti3 N5 165.01(13) . . ?
O12 Ti3 N6 86.48(13) . . ?
N5 Ti3 N6 80.20(13) . . ?
C45 O9 Ti3 138.5(3) . . ?
C58 O10 Ti3 116.6(3) . . ?
C54 O11 Ti3 125.2(3) . . ?
C61 O12 Ti3 139.0(3) . . ?
C52 N5 Ti3 112.6(2) . . ?
C52 N5 C53 110.5(3) . . ?
C53 N5 Ti3 105.0(2) . . ?
C55 N5 Ti3 108.6(2) . . ?
C55 N5 C52 107.5(3) . . ?
C55 N5 C53 112.6(3) . . ?
C56 N6 Ti3 106.9(2) . . ?
C56 N6 C57 111.2(3) . . ?
C56 N6 C59 107.5(3) . . ?
C57 N6 Ti3 108.8(3) . . ?
C57 N6 C59 111.9(3) . . ?
C59 N6 Ti3 110.3(2) . . ?
O9 C45 C46 120.6(4) . . ?
O9 C45 C50 121.5(4) . . ?
C46 C45 C50 117.9(4) . . ?
C45 C46 Br5 118.1(3) . . ?
C47 C46 Br5 119.4(4) . . ?
C47 C46 C45 122.5(4) . . ?
C46 C47 H47 119.6 . . ?
C46 C47 C48 120.7(4) . . ?
C48 C47 H47 119.6 . . ?
C47 C48 C49 118.0(4) . . ?
C47 C48 C51 121.9(5) . . ?
C49 C48 C51 120.0(5) . . ?
C48 C49 H49 119.1 . . ?
C48 C49 C50 121.8(4) . . ?
C50 C49 H49 119.1 . . ?
C45 C50 C52 122.4(4) . . ?
C49 C50 C45 119.1(4) . . ?
C49 C50 C52 118.1(4) . . ?
C48 C51 H51A 109.5 . . ?
C48 C51 H51B 109.5 . . ?
C48 C51 H51C 109.5 . . ?
H51A C51 H51B 109.5 . . ?
H51A C51 H51C 109.5 . . ?
H51B C51 H51C 109.5 . . ?
N5 C52 C50 115.8(3) . . ?
N5 C52 H52A 108.3 . . ?
N5 C52 H52B 108.3 . . ?
C50 C52 H52A 108.3 . . ?
C50 C52 H52B 108.3 . . ?
H52A C52 H52B 107.4 . . ?
N5 C53 H53A 109.8 . . ?
N5 C53 H53B 109.8 . . ?
N5 C53 C54 109.5(3) . . ?
H53A C53 H53B 108.2 . . ?
C54 C53 H53A 109.8 . . ?
C54 C53 H53B 109.8 . . ?
O11 C54 C53 108.3(3) . . ?
O11 C54 H54A 110.0 . . ?
O11 C54 H54B 110.0 . . ?
C53 C54 H54A 110.0 . . ?
C53 C54 H54B 110.0 . . ?
H54A C54 H54B 108.4 . . ?
N5 C55 H55A 109.0 . . ?
N5 C55 H55B 109.0 . . ?
N5 C55 C56 113.1(3) . . ?
H55A C55 H55B 107.8 . . ?
C56 C55 H55A 109.0 . . ?
C56 C55 H55B 109.0 . . ?
N6 C56 C55 110.0(3) . . ?
N6 C56 H56A 109.7 . . ?
N6 C56 H56B 109.7 . . ?
C55 C56 H56A 109.7 . . ?
C55 C56 H56B 109.7 . . ?
H56A C56 H56B 108.2 . . ?
N6 C57 H57A 109.7 . . ?
N6 C57 H57B 109.7 . . ?
H57A C57 H57B 108.2 . . ?
C58 C57 N6 109.8(4) . . ?
C58 C57 H57A 109.7 . . ?
C58 C57 H57B 109.7 . . ?
O10 C58 C57 109.7(4) . . ?
O10 C58 H58A 109.7 . . ?
O10 C58 H58B 109.7 . . ?
C57 C58 H58A 109.7 . . ?
C57 C58 H58B 109.7 . . ?
H58A C58 H58B 108.2 . . ?
N6 C59 H59A 108.4 . . ?
N6 C59 H59B 108.4 . . ?
N6 C59 C60 115.5(4) . . ?
H59A C59 H59B 107.5 . . ?
C60 C59 H59A 108.4 . . ?
C60 C59 H59B 108.4 . . ?
C61 C60 C59 120.7(4) . . ?
C65 C60 C59 120.0(4) . . ?
C65 C60 C61 119.0(4) . . ?
O12 C61 C60 121.4(4) . . ?
O12 C61 C62 120.6(4) . . ?
C62 C61 C60 117.9(4) . . ?
C61 C62 Br6 118.4(3) . . ?
C61 C62 C63 122.3(4) . . ?
C63 C62 Br6 119.2(3) . . ?
C62 C63 H63 120.3 . . ?
C64 C63 C62 119.5(4) . . ?
C64 C63 H63 120.3 . . ?
C63 C64 C65 119.0(4) . . ?
C63 C64 C66 119.8(5) . . ?
C65 C64 C66 121.2(5) . . ?
C60 C65 H65 118.9 . . ?
C64 C65 C60 122.2(5) . . ?
C64 C65 H65 118.9 . . ?
C64 C66 H66A 109.5 . . ?
C64 C66 H66B 109.5 . . ?
C64 C66 H66C 109.5 . . ?
H66A C66 H66B 109.5 . . ?
H66A C66 H66C 109.5 . . ?
H66B C66 H66C 109.5 . . ?
O13 Ti4 O14 101.07(13) . . ?
O13 Ti4 O15 90.72(13) . . ?
O13 Ti4 O16 107.72(12) . . ?
O13 Ti4 N7 85.98(12) . . ?
O13 Ti4 N8 162.97(12) . . ?
O14 Ti4 O15 158.47(13) . . ?
O14 Ti4 O16 94.21(13) . . ?
O14 Ti4 N7 77.67(12) . . ?
O14 Ti4 N8 87.18(12) . . ?
O15 Ti4 N7 85.35(12) . . ?
O15 Ti4 N8 77.13(12) . . ?
O16 Ti4 O15 99.32(13) . . ?
O16 Ti4 N7 165.35(12) . . ?
O16 Ti4 N8 86.26(12) . . ?
N8 Ti4 N7 81.22(12) . . ?
C67 O13 Ti4 138.6(3) . . ?
C76 O14 Ti4 126.2(2) . . ?
C80 O15 Ti4 124.8(3) . . ?
C83 O16 Ti4 137.9(2) . . ?
C74 N7 Ti4 112.8(2) . . ?
C75 N7 Ti4 107.0(2) . . ?
C75 N7 C74 109.5(3) . . ?
C77 N7 Ti4 107.7(2) . . ?
C77 N7 C74 107.9(3) . . ?
C77 N7 C75 111.9(3) . . ?
C78 N8 Ti4 107.9(2) . . ?
C78 N8 C79 111.8(3) . . ?
C78 N8 C81 108.4(3) . . ?
C79 N8 Ti4 108.0(2) . . ?
C79 N8 C81 110.2(3) . . ?
C81 N8 Ti4 110.4(2) . . ?
O13 C67 C68 120.3(4) . . ?
O13 C67 C72 122.4(4) . . ?
C68 C67 C72 117.3(4) . . ?
C67 C68 Br7 117.9(3) . . ?
C69 C68 Br7 119.5(3) . . ?
C69 C68 C67 122.6(4) . . ?
C68 C69 H69 119.9 . . ?
C70 C69 C68 120.2(4) . . ?
C70 C69 H69 119.9 . . ?
C69 C70 C71 118.0(4) . . ?
C69 C70 C73 121.6(4) . . ?
C71 C70 C73 120.4(4) . . ?
C70 C71 H71 118.8 . . ?
C72 C71 C70 122.3(4) . . ?
C72 C71 H71 118.8 . . ?
C67 C72 C74 121.3(4) . . ?
C71 C72 C67 119.4(4) . . ?
C71 C72 C74 119.2(4) . . ?
C70 C73 H73A 109.5 . . ?
C70 C73 H73B 109.5 . . ?
C70 C73 H73C 109.5 . . ?
H73A C73 H73B 109.5 . . ?
H73A C73 H73C 109.5 . . ?
H73B C73 H73C 109.5 . . ?
N7 C74 C72 114.3(3) . . ?
N7 C74 H74A 108.7 . . ?
N7 C74 H74B 108.7 . . ?
C72 C74 H74A 108.7 . . ?
C72 C74 H74B 108.7 . . ?
H74A C74 H74B 107.6 . . ?
N7 C75 H75A 109.8 . . ?
N7 C75 H75B 109.8 . . ?
N7 C75 C76 109.3(3) . . ?
H75A C75 H75B 108.3 . . ?
C76 C75 H75A 109.8 . . ?
C76 C75 H75B 109.8 . . ?
O14 C76 C75 108.2(3) . . ?
O14 C76 H76A 110.1 . . ?
O14 C76 H76B 110.1 . . ?
C75 C76 H76A 110.1 . . ?
C75 C76 H76B 110.1 . . ?
H76A C76 H76B 108.4 . . ?
N7 C77 H77A 109.2 . . ?
N7 C77 H77B 109.2 . . ?
N7 C77 C78 112.0(3) . . ?
H77A C77 H77B 107.9 . . ?
C78 C77 H77A 109.2 . . ?
C78 C77 H77B 109.2 . . ?
N8 C78 C77 112.6(3) . . ?
N8 C78 H78A 109.1 . . ?
N8 C78 H78B 109.1 . . ?
C77 C78 H78A 109.1 . . ?
C77 C78 H78B 109.1 . . ?
H78A C78 H78B 107.8 . . ?
N8 C79 H79A 109.9 . . ?
N8 C79 H79B 109.9 . . ?
N8 C79 C80 109.1(3) . . ?
H79A C79 H79B 108.3 . . ?
C80 C79 H79A 109.9 . . ?
C80 C79 H79B 109.9 . . ?
O15 C80 C79 109.2(3) . . ?
O15 C80 H80A 109.8 . . ?
O15 C80 H80B 109.8 . . ?
C79 C80 H80A 109.8 . . ?
C79 C80 H80B 109.8 . . ?
H80A C80 H80B 108.3 . . ?
N8 C81 H81A 108.6 . . ?
N8 C81 H81B 108.6 . . ?
N8 C81 C82 114.6(3) . . ?
H81A C81 H81B 107.6 . . ?
C82 C81 H81A 108.6 . . ?
C82 C81 H81B 108.6 . . ?
C83 C82 C81 121.3(4) . . ?
C87 C82 C81 120.0(4) . . ?
C87 C82 C83 118.6(4) . . ?
O16 C83 C82 121.4(3) . . ?
O16 C83 C84 121.0(4) . . ?
C84 C83 C82 117.6(4) . . ?
C83 C84 Br8 118.3(3) . . ?
C83 C84 C85 122.8(4) . . ?
C85 C84 Br8 118.8(3) . . ?
C84 C85 H85 119.9 . . ?
C84 C85 C86 120.1(4) . . ?
C86 C85 H85 119.9 . . ?
C85 C86 C88 120.9(4) . . ?
C87 C86 C85 117.3(4) . . ?
C87 C86 C88 121.8(4) . . ?
C82 C87 H87 118.2 . . ?
C86 C87 C82 123.6(4) . . ?
C86 C87 H87 118.2 . . ?
C86 C88 H88A 109.5 . . ?
C86 C88 H88B 109.5 . . ?
C86 C88 H88C 109.5 . . ?
H88A C88 H88B 109.5 . . ?
H88A C88 H88C 109.5 . . ?
H88B C88 H88C 109.5 . . ?
C1M O1M H1M 109.5 . . ?
O1M C1M H1MA 109.5 . . ?
O1M C1M H1MB 109.5 . . ?
O1M C1M H1MC 109.5 . . ?
H1MA C1M H1MB 109.5 . . ?
H1MA C1M H1MC 109.5 . . ?
H1MB C1M H1MC 109.5 . . ?
C2M O2M H2M 109.5 . . ?
O2M C2M H2MA 109.5 . . ?
O2M C2M H2MB 109.5 . . ?
O2M C2M H2MC 109.5 . . ?
H2MA C2M H2MB 109.5 . . ?
H2MA C2M H2MC 109.5 . . ?
H2MB C2M H2MC 109.5 . . ?
C3M O3M H3M 109.5 . . ?
O3M C3M H3MA 109.5 . . ?
O3M C3M H3MB 109.5 . . ?
O3M C3M H3MC 109.5 . . ?
H3MA C3M H3MB 109.5 . . ?
H3MA C3M H3MC 109.5 . . ?
H3MB C3M H3MC 109.5 . . ?
C4MB O4MB H4MB 109.5 . . ?
O4MB C4MB H4MA 109.5 . . ?
O4MB C4MB H4MC 109.5 . . ?
O4MB C4MB H4MD 109.5 . . ?
H4MA C4MB H4MC 109.5 . . ?
H4MA C4MB H4MD 109.5 . . ?
H4MC C4MB H4MD 109.5 . . ?
C4MA O4MA H4ME 109.5 . . ?
O4MA C4MA H4MF 109.5 . . ?
O4MA C4MA H4MG 109.5 . . ?
O4MA C4MA H4MH 109.5 . . ?
H4MF C4MA H4MG 109.5 . . ?
H4MF C4MA H4MH 109.5 . . ?
H4MG C4MA H4MH 109.5 . . ?

loop_
_geom_bond_atom_site_label_1
_geom_bond_atom_site_label_2
_geom_bond_distance
_geom_bond_site_symmetry_2
_geom_bond_publ_flag
Br1 C2 1.901(5) . ?
Br2 C18 1.914(5) . ?
Ti1 O1 1.863(3) . ?
Ti1 O2 1.870(3) . ?
Ti1 O3 1.886(3) . ?
Ti1 O4 1.868(3) . ?
Ti1 N1 2.251(3) . ?
Ti1 N2 2.235(4) . ?
O1 C1 1.341(5) . ?
O2 C14 1.406(5) . ?
O3 C10 1.397(5) . ?
O4 C17 1.338(5) . ?
N1 C8 1.492(6) . ?
N1 C9 1.486(6) . ?
N1 C11 1.497(6) . ?
N2 C12 1.489(5) . ?
N2 C13 1.501(6) . ?
N2 C15 1.497(6) . ?
C1 C2 1.396(6) . ?
C1 C6 1.400(6) . ?
C2 C3 1.377(7) . ?
C3 H3 0.9500 . ?
C3 C4 1.383(8) . ?
C4 C5 1.392(7) . ?
C4 C7 1.520(7) . ?
C5 H5 0.9500 . ?
C5 C6 1.398(7) . ?
C6 C8 1.514(6) . ?
C7 H7A 0.9800 . ?
C7 H7B 0.9800 . ?
C7 H7C 0.9800 . ?
C8 H8A 0.9900 . ?
C8 H8B 0.9900 . ?
C9 H9A 0.9900 . ?
C9 H9B 0.9900 . ?
C9 C10 1.511(7) . ?
C10 H10A 0.9900 . ?
C10 H10B 0.9900 . ?
C11 H11A 0.9900 . ?
C11 H11B 0.9900 . ?
C11 C12 1.518(6) . ?
C12 H12A 0.9900 . ?
C12 H12B 0.9900 . ?
C13 H13A 0.9900 . ?
C13 H13B 0.9900 . ?
C13 C14 1.514(7) . ?
C14 H14A 0.9900 . ?
C14 H14B 0.9900 . ?
C15 H15A 0.9900 . ?
C15 H15B 0.9900 . ?
C15 C16 1.514(6) . ?
C16 C17 1.397(7) . ?
C16 C21 1.390(7) . ?
C17 C18 1.395(6) . ?
C18 C19 1.377(7) . ?
C19 H19 0.9500 . ?
C19 C20 1.384(8) . ?
C20 C21 1.396(7) . ?
C20 C22 1.523(8) . ?
C21 H21 0.9500 . ?
C22 H22A 0.9800 . ?
C22 H22B 0.9800 . ?
C22 H22C 0.9800 . ?
Br3 C24 1.893(4) . ?
Br4 C40 1.889(4) . ?
Ti2 O5 1.880(3) . ?
Ti2 O6 1.869(3) . ?
Ti2 O7 1.914(3) . ?
Ti2 O8 1.865(3) . ?
Ti2 N3 2.240(3) . ?
Ti2 N4 2.239(3) . ?
O5 C23 1.325(5) . ?
O6 C32 1.401(5) . ?
O7 C36 1.418(5) . ?
O8 C39 1.349(5) . ?
N3 C30 1.500(5) . ?
N3 C31 1.496(5) . ?
N3 C33 1.490(5) . ?
N4 C34 1.476(5) . ?
N4 C35 1.492(5) . ?
N4 C37 1.504(5) . ?
C23 C24 1.398(6) . ?
C23 C28 1.408(6) . ?
C24 C25 1.399(6) . ?
C25 H25 0.9500 . ?
C25 C26 1.386(6) . ?
C26 C27 1.394(6) . ?
C26 C29 1.515(6) . ?
C27 H27 0.9500 . ?
C27 C28 1.393(6) . ?
C28 C30 1.515(5) . ?
C29 H29A 0.9800 . ?
C29 H29B 0.9800 . ?
C29 H29C 0.9800 . ?
C30 H30A 0.9900 . ?
C30 H30B 0.9900 . ?
C31 H31A 0.9900 . ?
C31 H31B 0.9900 . ?
C31 C32 1.525(6) . ?
C32 H32A 0.9900 . ?
C32 H32B 0.9900 . ?
C33 H33A 0.9900 . ?
C33 H33B 0.9900 . ?
C33 C34 1.525(6) . ?
C34 H34A 0.9900 . ?
C34 H34B 0.9900 . ?
C35 H35A 0.9900 . ?
C35 H35B 0.9900 . ?
C35 C36 1.510(6) . ?
C36 H36A 0.9900 . ?
C36 H36B 0.9900 . ?
C37 H37A 0.9900 . ?
C37 H37B 0.9900 . ?
C37 C38 1.502(6) . ?
C38 C39 1.401(6) . ?
C38 C43 1.398(6) . ?
C39 C40 1.391(6) . ?
C40 C41 1.397(6) . ?
C41 H41 0.9500 . ?
C41 C42 1.363(7) . ?
C42 C43 1.387(7) . ?
C42 C44 1.531(6) . ?
C43 H43 0.9500 . ?
C44 H44A 0.9800 . ?
C44 H44B 0.9800 . ?
C44 H44C 0.9800 . ?
Br5 C46 1.901(5) . ?
Br6 C62 1.902(4) . ?
Ti3 O9 1.856(3) . ?
Ti3 O10 1.912(3) . ?
Ti3 O11 1.870(3) . ?
Ti3 O12 1.864(3) . ?
Ti3 N5 2.228(3) . ?
Ti3 N6 2.251(3) . ?
O9 C45 1.344(5) . ?
O10 C58 1.413(6) . ?
O11 C54 1.410(5) . ?
O12 C61 1.335(5) . ?
N5 C52 1.490(5) . ?
N5 C53 1.493(5) . ?
N5 C55 1.486(5) . ?
N6 C56 1.494(6) . ?
N6 C57 1.496(6) . ?
N6 C59 1.497(5) . ?
C45 C46 1.381(6) . ?
C45 C50 1.414(6) . ?
C46 C47 1.371(7) . ?
C47 H47 0.9500 . ?
C47 C48 1.385(7) . ?
C48 C49 1.392(7) . ?
C48 C51 1.509(7) . ?
C49 H49 0.9500 . ?
C49 C50 1.399(6) . ?
C50 C52 1.508(6) . ?
C51 H51A 0.9800 . ?
C51 H51B 0.9800 . ?
C51 H51C 0.9800 . ?
C52 H52A 0.9900 . ?
C52 H52B 0.9900 . ?
C53 H53A 0.9900 . ?
C53 H53B 0.9900 . ?
C53 C54 1.512(6) . ?
C54 H54A 0.9900 . ?
C54 H54B 0.9900 . ?
C55 H55A 0.9900 . ?
C55 H55B 0.9900 . ?
C55 C56 1.515(6) . ?
C56 H56A 0.9900 . ?
C56 H56B 0.9900 . ?
C57 H57A 0.9900 . ?
C57 H57B 0.9900 . ?
C57 C58 1.490(8) . ?
C58 H58A 0.9900 . ?
C58 H58B 0.9900 . ?
C59 H59A 0.9900 . ?
C59 H59B 0.9900 . ?
C59 C60 1.509(6) . ?
C60 C61 1.407(6) . ?
C60 C65 1.395(6) . ?
C61 C62 1.381(6) . ?
C62 C63 1.397(6) . ?
C63 H63 0.9500 . ?
C63 C64 1.376(7) . ?
C64 C65 1.379(7) . ?
C64 C66 1.512(7) . ?
C65 H65 0.9500 . ?
C66 H66A 0.9800 . ?
C66 H66B 0.9800 . ?
C66 H66C 0.9800 . ?
Br7 C68 1.895(4) . ?
Br8 C84 1.907(4) . ?
Ti4 O13 1.861(3) . ?
Ti4 O14 1.872(3) . ?
Ti4 O15 1.926(3) . ?
Ti4 O16 1.874(3) . ?
Ti4 N7 2.234(3) . ?
Ti4 N8 2.222(3) . ?
O13 C67 1.334(5) . ?
O14 C76 1.401(5) . ?
O15 C80 1.397(5) . ?
O16 C83 1.335(5) . ?
N7 C74 1.497(5) . ?
N7 C75 1.493(5) . ?
N7 C77 1.491(5) . ?
N8 C78 1.486(5) . ?
N8 C79 1.489(5) . ?
N8 C81 1.497(5) . ?
C67 C68 1.396(6) . ?
C67 C72 1.402(6) . ?
C68 C69 1.379(6) . ?
C69 H69 0.9500 . ?
C69 C70 1.377(7) . ?
C70 C71 1.395(6) . ?
C70 C73 1.518(6) . ?
C71 H71 0.9500 . ?
C71 C72 1.387(6) . ?
C72 C74 1.514(6) . ?
C73 H73A 0.9800 . ?
C73 H73B 0.9800 . ?
C73 H73C 0.9800 . ?
C74 H74A 0.9900 . ?
C74 H74B 0.9900 . ?
C75 H75A 0.9900 . ?
C75 H75B 0.9900 . ?
C75 C76 1.521(6) . ?
C76 H76A 0.9900 . ?
C76 H76B 0.9900 . ?
C77 H77A 0.9900 . ?
C77 H77B 0.9900 . ?
C77 C78 1.524(6) . ?
C78 H78A 0.9900 . ?
C78 H78B 0.9900 . ?
C79 H79A 0.9900 . ?
C79 H79B 0.9900 . ?
C79 C80 1.519(6) . ?
C80 H80A 0.9900 . ?
C80 H80B 0.9900 . ?
C81 H81A 0.9900 . ?
C81 H81B 0.9900 . ?
C81 C82 1.506(6) . ?
C82 C83 1.417(6) . ?
C82 C87 1.392(6) . ?
C83 C84 1.384(6) . ?
C84 C85 1.386(6) . ?
C85 H85 0.9500 . ?
C85 C86 1.394(6) . ?
C86 C87 1.383(6) . ?
C86 C88 1.511(6) . ?
C87 H87 0.9500 . ?
C88 H88A 0.9800 . ?
C88 H88B 0.9800 . ?
C88 H88C 0.9800 . ?
O1M H1M 0.8400 . ?
O1M C1M 1.389(7) . ?
C1M H1MA 0.9800 . ?
C1M H1MB 0.9800 . ?
C1M H1MC 0.9800 . ?
O2M H2M 0.8400 . ?
O2M C2M 1.322(7) . ?
C2M H2MA 0.9800 . ?
C2M H2MB 0.9800 . ?
C2M H2MC 0.9800 . ?
O3M H3M 0.8400 . ?
O3M C3M 1.412(8) . ?
C3M H3MA 0.9800 . ?
C3M H3MB 0.9800 . ?
C3M H3MC 0.9800 . ?
O4MB H4MB 0.8400 . ?
O4MB C4MB 1.30(5) . ?
C4MB H4MA 0.9800 . ?
C4MB H4MC 0.9800 . ?
C4MB H4MD 0.9800 . ?
O4MA H4ME 0.8400 . ?
O4MA C4MA 1.406(16) . ?
C4MA H4MF 0.9800 . ?
C4MA H4MG 0.9800 . ?
C4MA H4MH 0.9800 . ?

loop_
_geom_hbond_atom_site_label_D
_geom_hbond_atom_site_label_H
_geom_hbond_atom_site_label_A
_geom_hbond_distance_DH
_geom_hbond_distance_HA
_geom_hbond_distance_DA
_geom_hbond_angle_DHA
_geom_hbond_site_symmetry_A
_geom_hbond_publ_flag
O1M H1M O7 0.84 1.94 2.772(4) 171.4 . yes
O2M H2M O10 0.84 2.03 2.689(5) 135.0 . yes
O3M H3M O15 0.84 1.92 2.687(5) 151.7 . yes
O4MB H4MB O3M 0.84 2.03 2.84(2) 159.6 . yes
O4MA H4ME O3M 0.84 1.84 2.663(16) 167.9 . yes

loop_
_geom_torsion_atom_site_label_1
_geom_torsion_atom_site_label_2
_geom_torsion_atom_site_label_3
_geom_torsion_atom_site_label_4
_geom_torsion
_geom_torsion_site_symmetry_1
_geom_torsion_site_symmetry_2
_geom_torsion_site_symmetry_3
_geom_torsion_site_symmetry_4
_geom_torsion_publ_flag
Br1 C2 C3 C4 178.5(4) . . . . ?
Br2 C18 C19 C20 -177.5(4) . . . . ?
Ti1 O1 C1 C2 -176.1(3) . . . . ?
Ti1 O1 C1 C6 2.0(7) . . . . ?
Ti1 O2 C14 C13 22.9(5) . . . . ?
Ti1 O3 C10 C9 6.8(5) . . . . ?
Ti1 O4 C17 C16 19.8(7) . . . . ?
Ti1 O4 C17 C18 -161.2(3) . . . . ?
Ti1 N1 C8 C6 61.0(4) . . . . ?
Ti1 N1 C9 C10 34.4(4) . . . . ?
Ti1 N1 C11 C12 -31.3(4) . . . . ?
Ti1 N2 C12 C11 -39.7(4) . . . . ?
Ti1 N2 C13 C14 30.9(4) . . . . ?
Ti1 N2 C15 C16 62.3(4) . . . . ?
O1 Ti1 O2 C14 161.8(3) . . . . ?
O1 Ti1 O3 C10 -72.6(4) . . . . ?
O1 Ti1 O4 C17 170.6(4) . . . . ?
O1 C1 C2 Br1 1.4(6) . . . . ?
O1 C1 C2 C3 -179.5(4) . . . . ?
O1 C1 C6 C5 179.7(4) . . . . ?
O1 C1 C6 C8 2.7(7) . . . . ?
O2 Ti1 O1 C1 -68.7(4) . . . . ?
O2 Ti1 O3 C10 49.4(6) . . . . ?
O2 Ti1 O4 C17 73.5(4) . . . . ?
O3 Ti1 O1 C1 93.3(4) . . . . ?
O3 Ti1 O2 C14 38.9(6) . . . . ?
O3 Ti1 O4 C17 -89.6(4) . . . . ?
O4 Ti1 O1 C1 -171.4(4) . . . . ?
O4 Ti1 O2 C14 -88.4(4) . . . . ?
O4 Ti1 O3 C10 178.1(4) . . . . ?
O4 C17 C18 Br2 -2.4(6) . . . . ?
O4 C17 C18 C19 179.6(4) . . . . ?
N1 Ti1 O1 C1 17.1(4) . . . . ?
N1 Ti1 O2 C14 77.0(3) . . . . ?
N1 Ti1 O3 C10 10.3(3) . . . . ?
N1 Ti1 O4 C17 -41.7(8) . . . . ?
N1 C9 C10 O3 -28.8(5) . . . . ?
N1 C11 C12 N2 49.3(5) . . . . ?
N2 Ti1 O1 C1 -13.2(8) . . . . ?
N2 Ti1 O2 C14 -4.1(3) . . . . ?
N2 Ti1 O3 C10 91.4(4) . . . . ?
N2 Ti1 O4 C17 -3.3(4) . . . . ?
N2 C13 C14 O2 -34.1(5) . . . . ?
N2 C15 C16 C17 -49.3(6) . . . . ?
N2 C15 C16 C21 135.3(4) . . . . ?
C1 C2 C3 C4 -0.7(7) . . . . ?
C1 C6 C8 N1 -39.6(6) . . . . ?
C2 C1 C6 C5 -2.1(7) . . . . ?
C2 C1 C6 C8 -179.2(4) . . . . ?
C2 C3 C4 C5 -1.3(7) . . . . ?
C2 C3 C4 C7 178.9(5) . . . . ?
C3 C4 C5 C6 1.5(8) . . . . ?
C4 C5 C6 C1 0.2(7) . . . . ?
C4 C5 C6 C8 177.4(5) . . . . ?
C5 C6 C8 N1 143.3(4) . . . . ?
C6 C1 C2 Br1 -176.8(3) . . . . ?
C6 C1 C2 C3 2.4(7) . . . . ?
C7 C4 C5 C6 -178.7(5) . . . . ?
C8 N1 C9 C10 154.9(4) . . . . ?
C8 N1 C11 C12 -152.0(4) . . . . ?
C9 N1 C8 C6 -56.5(5) . . . . ?
C9 N1 C11 C12 85.3(5) . . . . ?
C11 N1 C8 C6 -179.8(4) . . . . ?
C11 N1 C9 C10 -83.7(4) . . . . ?
C12 N2 C13 C14 -87.3(4) . . . . ?
C12 N2 C15 C16 -180.0(4) . . . . ?
C13 N2 C12 C11 78.6(5) . . . . ?
C13 N2 C15 C16 -57.4(5) . . . . ?
C15 N2 C12 C11 -159.5(4) . . . . ?
C15 N2 C13 C14 152.7(4) . . . . ?
C15 C16 C17 O4 5.0(7) . . . . ?
C15 C16 C17 C18 -174.0(4) . . . . ?
C15 C16 C21 C20 174.9(5) . . . . ?
C16 C17 C18 Br2 176.7(3) . . . . ?
C16 C17 C18 C19 -1.4(7) . . . . ?
C17 C16 C21 C20 -0.6(8) . . . . ?
C17 C18 C19 C20 0.5(8) . . . . ?
C18 C19 C20 C21 0.4(8) . . . . ?
C18 C19 C20 C22 -178.7(5) . . . . ?
C19 C20 C21 C16 -0.3(8) . . . . ?
C21 C16 C17 O4 -179.5(4) . . . . ?
C21 C16 C17 C18 1.4(7) . . . . ?
C22 C20 C21 C16 178.8(5) . . . . ?
Br3 C24 C25 C26 175.5(3) . . . . ?
Br4 C40 C41 C42 179.0(4) . . . . ?
Ti2 O5 C23 C24 167.7(3) . . . . ?
Ti2 O5 C23 C28 -13.7(6) . . . . ?
Ti2 O6 C32 C31 -22.4(4) . . . . ?
Ti2 O7 C36 C35 -19.3(4) . . . . ?
Ti2 O8 C39 C38 -6.7(6) . . . . ?
Ti2 O8 C39 C40 171.1(3) . . . . ?
Ti2 N3 C30 C28 -62.0(4) . . . . ?
Ti2 N3 C31 C32 -34.3(4) . . . . ?
Ti2 N3 C33 C34 36.5(4) . . . . ?
Ti2 N4 C34 C33 37.0(4) . . . . ?
Ti2 N4 C35 C36 -35.9(4) . . . . ?
Ti2 N4 C37 C38 -62.2(4) . . . . ?
O5 Ti2 O6 C32 86.5(3) . . . . ?
O5 Ti2 O8 C39 179.3(4) . . . . ?
O5 C23 C24 Br3 5.2(5) . . . . ?
O5 C23 C24 C25 -178.0(4) . . . . ?
O5 C23 C28 C27 178.6(4) . . . . ?
O5 C23 C28 C30 -5.7(6) . . . . ?
O6 Ti2 O5 C23 -79.3(4) . . . . ?
O6 Ti2 O8 C39 77.6(4) . . . . ?
O7 Ti2 O5 C23 83.5(4) . . . . ?
O7 Ti2 O6 C32 -37.4(5) . . . . ?
O7 Ti2 O8 C39 -85.6(4) . . . . ?
O8 Ti2 O5 C23 -176.1(4) . . . . ?
O8 Ti2 O6 C32 -163.7(3) . . . . ?
O8 C39 C40 Br4 4.0(6) . . . . ?
O8 C39 C40 C41 -177.5(4) . . . . ?
N3 Ti2 O5 C23 -2.7(4) . . . . ?
N3 Ti2 O6 C32 2.4(3) . . . . ?
N3 Ti2 O8 C39 22.8(7) . . . . ?
N3 C31 C32 O6 36.3(4) . . . . ?
N3 C33 C34 N4 -50.4(5) . . . . ?
N4 Ti2 O5 C23 33.9(7) . . . . ?
N4 Ti2 O6 C32 -77.5(3) . . . . ?
N4 Ti2 O8 C39 -9.4(4) . . . . ?
N4 C35 C36 O7 35.8(4) . . . . ?
N4 C37 C38 C39 46.7(5) . . . . ?
N4 C37 C38 C43 -137.6(4) . . . . ?
C23 C24 C25 C26 -1.3(6) . . . . ?
C23 C28 C30 N3 47.5(5) . . . . ?
C24 C23 C28 C27 -2.7(6) . . . . ?
C24 C23 C28 C30 172.9(4) . . . . ?
C24 C25 C26 C27 -1.3(6) . . . . ?
C24 C25 C26 C29 179.8(4) . . . . ?
C25 C26 C27 C28 1.9(6) . . . . ?
C26 C27 C28 C23 0.1(6) . . . . ?
C26 C27 C28 C30 -175.6(4) . . . . ?
C27 C28 C30 N3 -136.8(4) . . . . ?
C28 C23 C24 Br3 -173.4(3) . . . . ?
C28 C23 C24 C25 3.4(6) . . . . ?
C29 C26 C27 C28 -179.2(4) . . . . ?
C30 N3 C31 C32 -155.0(3) . . . . ?
C30 N3 C33 C34 157.2(3) . . . . ?
C31 N3 C30 C28 56.3(4) . . . . ?
C31 N3 C33 C34 -81.3(4) . . . . ?
C33 N3 C30 C28 178.5(3) . . . . ?
C33 N3 C31 C32 84.8(4) . . . . ?
C34 N4 C35 C36 84.7(4) . . . . ?
C34 N4 C37 C38 178.7(3) . . . . ?
C35 N4 C34 C33 -82.6(4) . . . . ?
C35 N4 C37 C38 56.2(4) . . . . ?
C37 N4 C34 C33 156.6(3) . . . . ?
C37 N4 C35 C36 -156.0(3) . . . . ?
C37 C38 C39 O8 -7.4(6) . . . . ?
C37 C38 C39 C40 174.7(4) . . . . ?
C37 C38 C43 C42 -175.1(4) . . . . ?
C38 C39 C40 Br4 -178.2(3) . . . . ?
C38 C39 C40 C41 0.4(6) . . . . ?
C39 C38 C43 C42 0.7(7) . . . . ?
C39 C40 C41 C42 0.5(7) . . . . ?
C40 C41 C42 C43 -0.8(7) . . . . ?
C40 C41 C42 C44 179.2(5) . . . . ?
C41 C42 C43 C38 0.2(7) . . . . ?
C43 C38 C39 O8 176.9(4) . . . . ?
C43 C38 C39 C40 -1.0(6) . . . . ?
C44 C42 C43 C38 -179.8(4) . . . . ?
Br5 C46 C47 C48 179.5(4) . . . . ?
Br6 C62 C63 C64 179.7(4) . . . . ?
Ti3 O9 C45 C46 -172.1(3) . . . . ?
Ti3 O9 C45 C50 7.7(6) . . . . ?
Ti3 O10 C58 C57 50.0(5) . . . . ?
Ti3 O11 C54 C53 -14.3(5) . . . . ?
Ti3 O12 C61 C60 -10.5(6) . . . . ?
Ti3 O12 C61 C62 170.4(3) . . . . ?
Ti3 N5 C52 C50 -57.5(4) . . . . ?
Ti3 N5 C53 C54 -39.0(4) . . . . ?
Ti3 N5 C55 C56 33.0(4) . . . . ?
Ti3 N6 C56 C55 42.8(4) . . . . ?
Ti3 N6 C57 C58 10.1(5) . . . . ?
Ti3 N6 C59 C60 -61.4(4) . . . . ?
O9 Ti3 O11 C54 76.2(3) . . . . ?
O9 Ti3 O12 C61 -175.3(4) . . . . ?
O9 C45 C46 Br5 1.6(6) . . . . ?
O9 C45 C46 C47 178.6(4) . . . . ?
O9 C45 C50 C49 179.4(4) . . . . ?
O9 C45 C50 C52 -7.7(6) . . . . ?
O10 Ti3 O9 C45 64.2(4) . . . . ?
O10 Ti3 O11 C54 -50.2(5) . . . . ?
O10 Ti3 O12 C61 -81.1(4) . . . . ?
O11 Ti3 O9 C45 -99.8(4) . . . . ?
O11 Ti3 O12 C61 82.1(4) . . . . ?
O12 Ti3 O9 C45 161.7(4) . . . . ?
O12 Ti3 O11 C54 -173.2(3) . . . . ?
O12 C61 C62 Br6 1.2(5) . . . . ?
O12 C61 C62 C63 -179.7(4) . . . . ?
N5 Ti3 O9 C45 -22.9(4) . . . . ?
N5 Ti3 O11 C54 -6.3(3) . . . . ?
N5 Ti3 O12 C61 22.8(8) . . . . ?
N5 C53 C54 O11 36.0(4) . . . . ?
N5 C55 C56 N6 -52.7(5) . . . . ?
N6 Ti3 O9 C45 12.4(7) . . . . ?
N6 Ti3 O11 C54 -87.0(3) . . . . ?
N6 Ti3 O12 C61 -4.5(4) . . . . ?
N6 C57 C58 O10 -35.2(6) . . . . ?
N6 C59 C60 C61 48.2(5) . . . . ?
N6 C59 C60 C65 -138.3(4) . . . . ?
C45 C46 C47 C48 2.5(8) . . . . ?
C45 C50 C52 N5 38.0(6) . . . . ?
C46 C45 C50 C49 -0.8(6) . . . . ?
C46 C45 C50 C52 172.1(4) . . . . ?
C46 C47 C48 C49 -1.7(8) . . . . ?
C46 C47 C48 C51 -179.4(5) . . . . ?
C47 C48 C49 C50 -0.2(8) . . . . ?
C48 C49 C50 C45 1.5(7) . . . . ?
C48 C49 C50 C52 -171.7(4) . . . . ?
C49 C50 C52 N5 -149.0(4) . . . . ?
C50 C45 C46 Br5 -178.2(3) . . . . ?
C50 C45 C46 C47 -1.2(7) . . . . ?
C51 C48 C49 C50 177.5(5) . . . . ?
C52 N5 C53 C54 -160.7(3) . . . . ?
C52 N5 C55 C56 155.1(4) . . . . ?
C53 N5 C52 C50 59.6(5) . . . . ?
C53 N5 C55 C56 -82.9(5) . . . . ?
C55 N5 C52 C50 -177.2(3) . . . . ?
C55 N5 C53 C54 79.0(4) . . . . ?
C56 N6 C57 C58 127.7(4) . . . . ?
C56 N6 C59 C60 -177.6(3) . . . . ?
C57 N6 C56 C55 -76.0(4) . . . . ?
C57 N6 C59 C60 59.9(5) . . . . ?
C59 N6 C56 C55 161.2(3) . . . . ?
C59 N6 C57 C58 -112.0(5) . . . . ?
C59 C60 C61 O12 -7.8(6) . . . . ?
C59 C60 C61 C62 171.3(4) . . . . ?
C59 C60 C65 C64 -171.9(4) . . . . ?
C60 C61 C62 Br6 -178.0(3) . . . . ?
C60 C61 C62 C63 1.1(6) . . . . ?
C61 C60 C65 C64 1.7(7) . . . . ?
C61 C62 C63 C64 0.6(7) . . . . ?
C62 C63 C64 C65 -1.1(7) . . . . ?
C62 C63 C64 C66 178.5(5) . . . . ?
C63 C64 C65 C60 0.0(7) . . . . ?
C65 C60 C61 O12 178.7(4) . . . . ?
C65 C60 C61 C62 -2.2(6) . . . . ?
C66 C64 C65 C60 -179.7(5) . . . . ?
Br7 C68 C69 C70 -179.6(3) . . . . ?
Br8 C84 C85 C86 177.0(3) . . . . ?
Ti4 O13 C67 C68 169.3(3) . . . . ?
Ti4 O13 C67 C72 -10.5(6) . . . . ?
Ti4 O14 C76 C75 -20.9(4) . . . . ?
Ti4 O15 C80 C79 -17.3(5) . . . . ?
Ti4 O16 C83 C82 -9.4(6) . . . . ?
Ti4 O16 C83 C84 168.9(3) . . . . ?
Ti4 N7 C74 C72 -59.2(4) . . . . ?
Ti4 N7 C75 C76 -34.0(4) . . . . ?
Ti4 N7 C77 C78 36.0(4) . . . . ?
Ti4 N8 C78 C77 36.2(4) . . . . ?
Ti4 N8 C79 C80 -35.5(4) . . . . ?
Ti4 N8 C81 C82 -63.1(4) . . . . ?
O13 Ti4 O14 C76 84.7(3) . . . . ?
O13 Ti4 O16 C83 -179.0(4) . . . . ?
O13 C67 C68 Br7 1.8(5) . . . . ?
O13 C67 C68 C69 -177.0(4) . . . . ?
O13 C67 C72 C71 176.2(4) . . . . ?
O13 C67 C72 C74 -6.5(6) . . . . ?
O14 Ti4 O13 C67 -81.3(4) . . . . ?
O14 Ti4 O16 C83 78.0(4) . . . . ?
O15 Ti4 O13 C67 80.5(4) . . . . ?
O15 Ti4 O14 C76 -37.4(5) . . . . ?
O15 Ti4 O16 C83 -85.2(4) . . . . ?
O16 Ti4 O13 C67 -179.4(4) . . . . ?
O16 Ti4 O14 C76 -166.3(3) . . . . ?
O16 C83 C84 Br8 3.5(5) . . . . ?
O16 C83 C84 C85 -178.3(4) . . . . ?
N7 Ti4 O13 C67 -4.8(4) . . . . ?
N7 Ti4 O14 C76 1.3(3) . . . . ?
N7 Ti4 O16 C83 22.4(8) . . . . ?
N7 C75 C76 O14 35.4(4) . . . . ?
N7 C77 C78 N8 -50.3(5) . . . . ?
N8 Ti4 O13 C67 36.6(7) . . . . ?
N8 Ti4 O14 C76 -80.3(3) . . . . ?
N8 Ti4 O16 C83 -8.9(4) . . . . ?
N8 C79 C80 O15 34.5(5) . . . . ?
N8 C81 C82 C83 44.7(5) . . . . ?
N8 C81 C82 C87 -137.8(4) . . . . ?
C67 C68 C69 C70 -0.8(7) . . . . ?
C67 C72 C74 N7 44.6(5) . . . . ?
C68 C67 C72 C71 -3.6(6) . . . . ?
C68 C67 C72 C74 173.7(4) . . . . ?
C68 C69 C70 C71 -0.4(7) . . . . ?
C68 C69 C70 C73 179.6(5) . . . . ?
C69 C70 C71 C72 -0.5(7) . . . . ?
C70 C71 C72 C67 2.5(7) . . . . ?
C70 C71 C72 C74 -174.8(4) . . . . ?
C71 C72 C74 N7 -138.2(4) . . . . ?
C72 C67 C68 Br7 -178.4(3) . . . . ?
C72 C67 C68 C69 2.8(6) . . . . ?
C73 C70 C71 C72 179.6(4) . . . . ?
C74 N7 C75 C76 -156.6(3) . . . . ?
C74 N7 C77 C78 158.1(4) . . . . ?
C75 N7 C74 C72 59.9(4) . . . . ?
C75 N7 C77 C78 -81.4(4) . . . . ?
C77 N7 C74 C72 -178.1(3) . . . . ?
C77 N7 C75 C76 83.8(4) . . . . ?
C78 N8 C79 C80 83.1(4) . . . . ?
C78 N8 C81 C82 178.9(3) . . . . ?
C79 N8 C78 C77 -82.4(4) . . . . ?
C79 N8 C81 C82 56.2(4) . . . . ?
C81 N8 C78 C77 155.8(3) . . . . ?
C81 N8 C79 C80 -156.2(3) . . . . ?
C81 C82 C83 O16 -4.0(6) . . . . ?
C81 C82 C83 C84 177.7(4) . . . . ?
C81 C82 C87 C86 -176.7(4) . . . . ?
C82 C83 C84 Br8 -178.1(3) . . . . ?
C82 C83 C84 C85 0.0(6) . . . . ?
C83 C82 C87 C86 0.9(6) . . . . ?
C83 C84 C85 C86 -1.2(7) . . . . ?
C84 C85 C86 C87 2.1(6) . . . . ?
C84 C85 C86 C88 -179.6(4) . . . . ?
C85 C86 C87 C82 -2.0(7) . . . . ?
C87 C82 C83 O16 178.5(4) . . . . ?
C87 C82 C83 C84 0.1(6) . . . . ?
C88 C86 C87 C82 179.7(4) . . . . ?

loop_
_exptl_oxdiff_crystal_face_indexfrac_h
_exptl_oxdiff_crystal_face_indexfrac_k
_exptl_oxdiff_crystal_face_indexfrac_l
_exptl_oxdiff_crystal_face_x
_exptl_oxdiff_crystal_face_y
_exptl_oxdiff_crystal_face_z
-0.9982 -0.0065 1.0041 -0.0020 0.0483 -0.0036
0.9982 0.0065 -1.0041 0.0020 -0.0483 0.0036
4.7658 16.9713 6.5861 -0.3988 -0.0100 0.9170
-6.3105 -16.0107 -10.3052 0.5297 0.0135 -0.8481
-11.7412 0.0317 -26.4867 0.9934 0.0261 0.1119
11.7412 -0.0317 26.4867 -0.9934 -0.0261 -0.1119
-23.6110 -0.1704 -0.9050 0.6087 0.7934 0.0090
10.8060 15.8711 -3.3426 -0.2775 -0.3609 0.8903
-6.5750 16.8528 -4.2721 0.1706 0.2233 0.9597
14.0878 0.5016 -29.2986 0.4267 -0.8946 0.1326
8.5427 13.0539 -20.6915 0.2567 -0.5392 0.8021
5.1047 0.1306 -33.1635 0.7537 -0.6437 0.1326
